data_4302683
loop_
_publ_author_name
'Liam Balloch'
'Allison M. Drummond'
'Pablo Garc\'ia-\'Alvarez'
'David V. Graham'
'Alan R. Kennedy'
'Jan Klett'
'Robert E. Mulvey'
'Charles T. O'Hara'
'Philip J. A. Rodger'
'Iain D. Rushworth'

_publ_section_title
;
Structural Variations within Group 1
(Li-Cs)+(2,2,6,6-Tetramethyl-1-piperidinyloxy)-Complexes Made via
Metallic Reduction of the Nitroxyl Radical
;
_journal_name_full 'Inorganic Chemistry'
_journal_page_first 6934
_journal_page_last 6944
_journal_paper_doi 10.1021/ic900609e
_journal_volume 48
_journal_year 2009
_chemical_formula_sum 'C52 H104 N4 Na4 O8'
_chemical_formula_weight 1005.35
_chemical_name_systematic
;
 ?
;
_space_group_IT_number 14
_symmetry_cell_setting monoclinic
_symmetry_space_group_name_Hall '-P 2yn'
_symmetry_space_group_name_H-M 'P 1 21/n 1'
_atom_sites_solution_hydrogens geom
_atom_sites_solution_primary direct
_atom_sites_solution_secondary difmap
_audit_creation_method SHELXL-97
_cell_angle_alpha 90.00
_cell_angle_beta 103.064(1)
_cell_angle_gamma 90.00
_cell_formula_units_Z 4
_cell_length_a 15.7591(2)
_cell_length_b 17.0417(3)
_cell_length_c 21.7358(4)
_cell_measurement_reflns_used 45127
_cell_measurement_temperature 123(2)
_cell_measurement_theta_max 23.26
_cell_measurement_theta_min 2.04
_cell_volume 5686.32(16)
_computing_structure_refinement 'SHELXL-97 (Sheldrick, 1997)'
_diffrn_ambient_temperature 123(2)
_diffrn_measured_fraction_theta_full 0.997
_diffrn_measured_fraction_theta_max 0.997
_diffrn_measurement_device_type 'Nonius Kappa CCD'
_diffrn_measurement_method 'phi and omega scans'
_diffrn_radiation_monochromator graphite
_diffrn_radiation_source 'fine-focus sealed tube'
_diffrn_radiation_type MoK\a
_diffrn_radiation_wavelength 0.71073
_diffrn_reflns_av_R_equivalents 0.0731
_diffrn_reflns_av_sigmaI/netI 0.0757
_diffrn_reflns_limit_h_max 17
_diffrn_reflns_limit_h_min 0
_diffrn_reflns_limit_k_max 18
_diffrn_reflns_limit_k_min -18
_diffrn_reflns_limit_l_max 23
_diffrn_reflns_limit_l_min -24
_diffrn_reflns_number 15937
_diffrn_reflns_theta_full 23.23
_diffrn_reflns_theta_max 23.23
_diffrn_reflns_theta_min 2.91
_exptl_absorpt_coefficient_mu 0.103
_exptl_absorpt_correction_type none
_exptl_crystal_colour colourless
_exptl_crystal_density_diffrn 1.174
_exptl_crystal_density_method 'not measured'
_exptl_crystal_description lump
_exptl_crystal_F_000 2208
_exptl_crystal_size_max .3
_exptl_crystal_size_mid .3
_exptl_crystal_size_min .25
_refine_diff_density_max 0.326
_refine_diff_density_min -0.299
_refine_diff_density_rms 0.068
_refine_ls_extinction_method none
_refine_ls_goodness_of_fit_ref 1.351
_refine_ls_hydrogen_treatment constr
_refine_ls_matrix_type full
_refine_ls_number_parameters 629
_refine_ls_number_reflns 8126
_refine_ls_number_restraints 0
_refine_ls_restrained_S_all 1.351
_refine_ls_R_factor_all 0.1474
_refine_ls_R_factor_gt 0.1027
_refine_ls_shift/su_max 0.001
_refine_ls_shift/su_mean 0.000
_refine_ls_structure_factor_coef Fsqd
_refine_ls_weighting_details 'calc w=1/[\s^2^(Fo^2^)+(0.0307P)^2^+21.4874P] where P=(Fo^2^+2Fc^2^)/3'
_refine_ls_weighting_scheme calc
_refine_ls_wR_factor_gt 0.1992
_refine_ls_wR_factor_ref 0.2173
_reflns_number_gt 6106
_reflns_number_total 8126
_reflns_threshold_expression I>2\s(I)
_cod_data_source_file ic900609e_si_001_3.cif
_cod_data_source_block gre44
_cod_database_code 4302683

loop_
_symmetry_equiv_pos_as_xyz
'x, y, z'
'-x+1/2, y+1/2, -z+1/2'
'-x, -y, -z'
'x-1/2, -y-1/2, z-1/2'

loop_
_atom_site_label
_atom_site_type_symbol
_atom_site_fract_x
_atom_site_fract_y
_atom_site_fract_z
_atom_site_U_iso_or_equiv
_atom_site_adp_type
_atom_site_occupancy
_atom_site_symmetry_multiplicity
_atom_site_calc_flag
_atom_site_refinement_flags
_atom_site_disorder_assembly
_atom_site_disorder_group
Na1 Na 0.04561(14) 0.19632(14) 0.31251(10) 0.0278(6) Uani 1 1 d . . .
Na2 Na 0.07832(14) 0.36939(13) 0.29171(11) 0.0281(6) Uani 1 1 d . . .
Na3 Na -0.11386(14) 0.30783(14) 0.24174(10) 0.0274(6) Uani 1 1 d . . .
Na4 Na 0.02712(14) 0.25898(13) 0.17089(10) 0.0257(6) Uani 1 1 d . . .
O1 O 0.1423(2) 0.2603(2) 0.26082(18) 0.0262(10) Uani 1 1 d . . .
O2 O -0.0261(2) 0.3019(2) 0.34316(17) 0.0271(10) Uani 1 1 d . . .
O3 O -0.0214(2) 0.3824(2) 0.19465(18) 0.0263(10) Uani 1 1 d . . .
O4 O -0.0613(2) 0.1849(2) 0.21825(18) 0.0261(10) Uani 1 1 d . . .
O5 O 0.1181(3) 0.0954(3) 0.3839(2) 0.0387(11) Uani 1 1 d . . .
O6 O 0.1517(3) 0.4798(3) 0.34551(19) 0.0328(11) Uani 1 1 d . . .
O7 O -0.2673(3) 0.3379(3) 0.2174(2) 0.0376(11) Uani 1 1 d . . .
O8 O 0.0475(3) 0.2377(3) 0.0654(2) 0.0391(11) Uani 1 1 d . . .
N1 N 0.2282(3) 0.2935(3) 0.2767(2) 0.0264(12) Uani 1 1 d . . .
N2 N -0.0261(3) 0.2728(3) 0.4057(2) 0.0268(12) Uani 1 1 d . . .
N3 N -0.0845(3) 0.4417(3) 0.1668(2) 0.0273(12) Uani 1 1 d . . .
N4 N -0.0799(3) 0.1294(3) 0.1667(2) 0.0260(12) Uani 1 1 d . . .
C1 C 0.2616(4) 0.3031(4) 0.2180(3) 0.0305(15) Uani 1 1 d . . .
C2 C 0.3561(4) 0.3340(4) 0.2351(3) 0.0327(16) Uani 1 1 d . . .
H2A H 0.3790 0.3360 0.1963 0.039 Uiso 1 1 calc R . .
H2B H 0.3561 0.3882 0.2515 0.039 Uiso 1 1 calc R . .
C3 C 0.4162(4) 0.2839(4) 0.2838(3) 0.0391(17) Uani 1 1 d . . .
H3A H 0.4750 0.3077 0.2951 0.047 Uiso 1 1 calc R . .
H3B H 0.4214 0.2307 0.2666 0.047 Uiso 1 1 calc R . .
C4 C 0.3776(4) 0.2790(4) 0.3416(3) 0.0388(17) Uani 1 1 d . . .
H4A H 0.3772 0.3322 0.3598 0.047 Uiso 1 1 calc R . .
H4B H 0.4158 0.2456 0.3736 0.047 Uiso 1 1 calc R . .
C5 C 0.2842(4) 0.2456(4) 0.3286(3) 0.0333(16) Uani 1 1 d . . .
C6 C 0.2563(4) 0.2296(4) 0.1765(3) 0.0382(17) Uani 1 1 d . . .
H6A H 0.3033 0.1934 0.1954 0.057 Uiso 1 1 calc R . .
H6B H 0.2623 0.2447 0.1342 0.057 Uiso 1 1 calc R . .
H6C H 0.2000 0.2038 0.1735 0.057 Uiso 1 1 calc R . .
C7 C 0.2054(4) 0.3680(4) 0.1788(3) 0.0348(16) Uani 1 1 d . . .
H7A H 0.1452 0.3496 0.1652 0.052 Uiso 1 1 calc R . .
H7B H 0.2285 0.3803 0.1417 0.052 Uiso 1 1 calc R . .
H7C H 0.2069 0.4152 0.2048 0.052 Uiso 1 1 calc R . .
C8 C 0.2853(4) 0.1580(4) 0.3155(3) 0.0391(18) Uani 1 1 d . . .
H8A H 0.2256 0.1396 0.2990 0.059 Uiso 1 1 calc R . .
H8B H 0.3107 0.1301 0.3548 0.059 Uiso 1 1 calc R . .
H8C H 0.3202 0.1479 0.2843 0.059 Uiso 1 1 calc R . .
C9 C 0.2494(4) 0.2604(4) 0.3875(3) 0.0426(18) Uani 1 1 d . . .
H9A H 0.2453 0.3170 0.3941 0.064 Uiso 1 1 calc R . .
H9B H 0.2889 0.2369 0.4243 0.064 Uiso 1 1 calc R . .
H9C H 0.1915 0.2367 0.3821 0.064 Uiso 1 1 calc R . .
C10 C -0.0039(4) 0.3378(4) 0.4526(3) 0.0326(16) Uani 1 1 d . . .
C11 C -0.0073(4) 0.3067(4) 0.5185(3) 0.0379(17) Uani 1 1 d . . .
H11A H 0.0403 0.2682 0.5320 0.045 Uiso 1 1 calc R . .
H11B H 0.0034 0.3509 0.5488 0.045 Uiso 1 1 calc R . .
C12 C -0.0925(4) 0.2682(4) 0.5214(3) 0.0389(17) Uani 1 1 d . . .
H12A H -0.1400 0.3076 0.5132 0.047 Uiso 1 1 calc R . .
H12B H -0.0888 0.2457 0.5639 0.047 Uiso 1 1 calc R . .
C13 C -0.1115(4) 0.2042(4) 0.4721(3) 0.0369(16) Uani 1 1 d . . .
H13A H -0.1694 0.1814 0.4717 0.044 Uiso 1 1 calc R . .
H13B H -0.0677 0.1620 0.4841 0.044 Uiso 1 1 calc R . .
C14 C -0.1105(4) 0.2326(4) 0.4052(3) 0.0295(15) Uani 1 1 d . . .
C15 C 0.0914(4) 0.3586(4) 0.4554(3) 0.0389(17) Uani 1 1 d . . .
H15A H 0.1274 0.3112 0.4649 0.058 Uiso 1 1 calc R . .
H15B H 0.1112 0.3978 0.4884 0.058 Uiso 1 1 calc R . .
H15C H 0.0967 0.3799 0.4145 0.058 Uiso 1 1 calc R . .
C16 C -0.0596(5) 0.4123(4) 0.4363(3) 0.0403(17) Uani 1 1 d . . .
H16A H -0.0691 0.4230 0.3910 0.060 Uiso 1 1 calc R . .
H16B H -0.0294 0.4568 0.4602 0.060 Uiso 1 1 calc R . .
H16C H -0.1159 0.4045 0.4474 0.060 Uiso 1 1 calc R . .
C17 C -0.1131(4) 0.1586(4) 0.3639(3) 0.0367(17) Uani 1 1 d . . .
H17A H -0.1129 0.1742 0.3205 0.055 Uiso 1 1 calc R . .
H17B H -0.1662 0.1287 0.3641 0.055 Uiso 1 1 calc R . .
H17C H -0.0620 0.1259 0.3808 0.055 Uiso 1 1 calc R . .
C18 C -0.1928(4) 0.2813(5) 0.3788(3) 0.0433(19) Uani 1 1 d . . .
H18A H -0.2071 0.3130 0.4127 0.065 Uiso 1 1 calc R . .
H18B H -0.2415 0.2460 0.3616 0.065 Uiso 1 1 calc R . .
H18C H -0.1824 0.3159 0.3452 0.065 Uiso 1 1 calc R . .
C19 C -0.0690(4) 0.5147(4) 0.2056(3) 0.0323(15) Uani 1 1 d . . .
C20 C -0.1362(4) 0.5768(4) 0.1747(3) 0.0378(17) Uani 1 1 d . . .
H20A H -0.1952 0.5586 0.1765 0.045 Uiso 1 1 calc R . .
H20B H -0.1247 0.6262 0.1991 0.045 Uiso 1 1 calc R . .
C21 C -0.1338(5) 0.5931(4) 0.1061(3) 0.0436(19) Uani 1 1 d . . .
H21A H -0.1803 0.6307 0.0873 0.052 Uiso 1 1 calc R . .
H21B H -0.0769 0.6163 0.1040 0.052 Uiso 1 1 calc R . .
C22 C -0.1470(4) 0.5173(4) 0.0706(3) 0.0364(17) Uani 1 1 d . . .
H22A H -0.1432 0.5274 0.0264 0.044 Uiso 1 1 calc R . .
H22B H -0.2066 0.4981 0.0695 0.044 Uiso 1 1 calc R . .
C23 C -0.0819(4) 0.4519(4) 0.0978(3) 0.0330(16) Uani 1 1 d . . .
C24 C -0.0888(4) 0.4932(4) 0.2695(3) 0.0382(17) Uani 1 1 d . . .
H24A H -0.1468 0.4694 0.2626 0.057 Uiso 1 1 calc R . .
H24B H -0.0871 0.5407 0.2952 0.057 Uiso 1 1 calc R . .
H24C H -0.0451 0.4558 0.2915 0.057 Uiso 1 1 calc R . .
C25 C 0.0236(4) 0.5492(4) 0.2163(3) 0.0411(18) Uani 1 1 d . . .
H25A H 0.0660 0.5064 0.2200 0.062 Uiso 1 1 calc R . .
H25B H 0.0360 0.5803 0.2552 0.062 Uiso 1 1 calc R . .
H25C H 0.0278 0.5828 0.1805 0.062 Uiso 1 1 calc R . .
C26 C -0.1155(5) 0.3755(4) 0.0646(3) 0.0412(18) Uani 1 1 d . . .
H26A H -0.0732 0.3335 0.0791 0.062 Uiso 1 1 calc R . .
H26B H -0.1238 0.3821 0.0189 0.062 Uiso 1 1 calc R . .
H26C H -0.1713 0.3617 0.0746 0.062 Uiso 1 1 calc R . .
C27 C 0.0083(4) 0.4689(4) 0.0861(3) 0.0429(18) Uani 1 1 d . . .
H27A H 0.0213 0.5249 0.0926 0.064 Uiso 1 1 calc R . .
H27B H 0.0094 0.4545 0.0426 0.064 Uiso 1 1 calc R . .
H27C H 0.0520 0.4381 0.1156 0.064 Uiso 1 1 calc R . .
C28 C -0.0323(4) 0.0548(4) 0.1878(3) 0.0304(15) Uani 1 1 d . . .
C29 C -0.0569(4) -0.0067(4) 0.1346(3) 0.0357(16) Uani 1 1 d . . .
H29A H -0.0349 0.0110 0.0978 0.043 Uiso 1 1 calc R . .
H29B H -0.0277 -0.0569 0.1494 0.043 Uiso 1 1 calc R . .
C30 C -0.1536(4) -0.0210(4) 0.1139(3) 0.0386(17) Uani 1 1 d . . .
H30A H -0.1764 -0.0419 0.1495 0.046 Uiso 1 1 calc R . .
H30B H -0.1659 -0.0596 0.0790 0.046 Uiso 1 1 calc R . .
C31 C -0.1968(4) 0.0581(4) 0.0918(3) 0.0351(16) Uani 1 1 d . . .
H31A H -0.2606 0.0505 0.0786 0.042 Uiso 1 1 calc R . .
H31B H -0.1761 0.0762 0.0544 0.042 Uiso 1 1 calc R . .
C32 C -0.1771(4) 0.1220(4) 0.1432(3) 0.0285(15) Uani 1 1 d . . .
C33 C 0.0645(4) 0.0737(4) 0.1941(3) 0.0314(15) Uani 1 1 d . . .
H33A H 0.0725 0.0990 0.1553 0.047 Uiso 1 1 calc R . .
H33B H 0.0985 0.0250 0.2011 0.047 Uiso 1 1 calc R . .
H33C H 0.0845 0.1091 0.2300 0.047 Uiso 1 1 calc R . .
C34 C -0.0467(4) 0.0200(4) 0.2491(3) 0.0358(16) Uani 1 1 d . . .
H34A H -0.0382 0.0608 0.2816 0.054 Uiso 1 1 calc R . .
H34B H -0.0049 -0.0226 0.2628 0.054 Uiso 1 1 calc R . .
H34C H -0.1061 -0.0006 0.2422 0.054 Uiso 1 1 calc R . .
C35 C -0.2079(4) 0.2003(4) 0.1093(3) 0.0356(16) Uani 1 1 d . . .
H35A H -0.1988 0.2430 0.1403 0.053 Uiso 1 1 calc R . .
H35B H -0.2699 0.1966 0.0890 0.053 Uiso 1 1 calc R . .
H35C H -0.1744 0.2107 0.0773 0.053 Uiso 1 1 calc R . .
C36 C -0.2291(4) 0.1084(4) 0.1933(3) 0.0399(18) Uani 1 1 d . . .
H36A H -0.2235 0.0533 0.2067 0.060 Uiso 1 1 calc R . .
H36B H -0.2905 0.1206 0.1758 0.060 Uiso 1 1 calc R . .
H36C H -0.2066 0.1423 0.2297 0.060 Uiso 1 1 calc R . .
C37 C 0.1239(5) 0.1038(4) 0.4497(3) 0.0420(18) Uani 1 1 d . . .
H37A H 0.0816 0.1432 0.4578 0.050 Uiso 1 1 calc R . .
H37B H 0.1832 0.1200 0.4718 0.050 Uiso 1 1 calc R . .
C38 C 0.1029(5) 0.0243(5) 0.4710(4) 0.052(2) Uani 1 1 d . . .
H38A H 0.0394 0.0183 0.4673 0.063 Uiso 1 1 calc R . .
H38B H 0.1336 0.0146 0.5154 0.063 Uiso 1 1 calc R . .
C39 C 0.1352(5) -0.0317(5) 0.4258(4) 0.053(2) Uani 1 1 d . . .
H39A H 0.1868 -0.0616 0.4483 0.064 Uiso 1 1 calc R . .
H39B H 0.0889 -0.0690 0.4061 0.064 Uiso 1 1 calc R . .
C40 C 0.1581(5) 0.0220(4) 0.3774(3) 0.0405(17) Uani 1 1 d . . .
H40A H 0.2221 0.0281 0.3848 0.049 Uiso 1 1 calc R . .
H40B H 0.1361 0.0005 0.3345 0.049 Uiso 1 1 calc R . .
C41 C 0.2404(4) 0.4875(4) 0.3422(3) 0.0374(17) Uani 1 1 d . . .
H41A H 0.2481 0.5312 0.3140 0.045 Uiso 1 1 calc R . .
H41B H 0.2624 0.4384 0.3271 0.045 Uiso 1 1 calc R . .
C42 C 0.2858(5) 0.5045(5) 0.4099(3) 0.052(2) Uani 1 1 d . . .
H42A H 0.3016 0.4552 0.4338 0.062 Uiso 1 1 calc R . .
H42B H 0.3393 0.5358 0.4118 0.062 Uiso 1 1 calc R . .
C43 C 0.2205(5) 0.5502(4) 0.4358(3) 0.0456(19) Uani 1 1 d . . .
H43A H 0.2372 0.6062 0.4410 0.055 Uiso 1 1 calc R . .
H43B H 0.2155 0.5290 0.4773 0.055 Uiso 1 1 calc R . .
C44 C 0.1355(4) 0.5402(4) 0.3869(3) 0.0365(17) Uani 1 1 d . . .
H44A H 0.0880 0.5248 0.4074 0.044 Uiso 1 1 calc R . .
H44B H 0.1190 0.5897 0.3634 0.044 Uiso 1 1 calc R . .
C45 C -0.3002(4) 0.3956(4) 0.1703(3) 0.0409(18) Uani 1 1 d . . .
H45A H -0.2566 0.4077 0.1453 0.049 Uiso 1 1 calc R . .
H45B H -0.3149 0.4446 0.1901 0.049 Uiso 1 1 calc R . .
C46 C -0.3796(5) 0.3603(5) 0.1295(4) 0.057(2) Uani 1 1 d . . .
H46A H -0.3653 0.3336 0.0927 0.069 Uiso 1 1 calc R . .
H46B H -0.4240 0.4012 0.1141 0.069 Uiso 1 1 calc R . .
C47 C -0.4130(5) 0.3016(5) 0.1713(3) 0.055(2) Uani 1 1 d . . .
H47A H -0.4696 0.3187 0.1794 0.066 Uiso 1 1 calc R . .
H47B H -0.4201 0.2489 0.1516 0.066 Uiso 1 1 calc R . .
C48 C -0.3424(4) 0.3013(4) 0.2318(3) 0.0357(16) Uani 1 1 d . . .
H48A H -0.3618 0.3309 0.2654 0.043 Uiso 1 1 calc R . .
H48B H -0.3286 0.2469 0.2466 0.043 Uiso 1 1 calc R . .
C49 C 0.0897(5) 0.2754(5) 0.0216(3) 0.050(2) Uani 1 1 d . . .
H49A H 0.1469 0.2968 0.0436 0.060 Uiso 1 1 calc R . .
H49B H 0.0534 0.3189 -0.0004 0.060 Uiso 1 1 calc R . .
C50 C 0.1012(5) 0.2120(4) -0.0254(3) 0.0429(18) Uani 1 1 d . . .
H50A H 0.0856 0.2320 -0.0693 0.051 Uiso 1 1 calc R . .
H50B H 0.1620 0.1927 -0.0163 0.051 Uiso 1 1 calc R . .
C51 C 0.0392(4) 0.1475(4) -0.0156(3) 0.0408(18) Uani 1 1 d . . .
H51A H 0.0002 0.1320 -0.0562 0.049 Uiso 1 1 calc R . .
H51B H 0.0716 0.1007 0.0041 0.049 Uiso 1 1 calc R . .
C52 C -0.0119(4) 0.1843(4) 0.0281(3) 0.0385(17) Uani 1 1 d . . .
H52A H -0.0639 0.2122 0.0037 0.046 Uiso 1 1 calc R . .
H52B H -0.0310 0.1440 0.0549 0.046 Uiso 1 1 calc R . .

loop_
_atom_site_aniso_label
_atom_site_aniso_U_11
_atom_site_aniso_U_22
_atom_site_aniso_U_33
_atom_site_aniso_U_23
_atom_site_aniso_U_13
_atom_site_aniso_U_12
Na1 0.0281(13) 0.0282(14) 0.0261(13) 0.0015(11) 0.0037(10) 0.0016(11)
Na2 0.0273(13) 0.0262(13) 0.0287(13) -0.0035(11) 0.0020(10) -0.0004(11)
Na3 0.0211(12) 0.0307(14) 0.0293(13) -0.0009(11) 0.0031(10) 0.0003(10)
Na4 0.0262(12) 0.0270(13) 0.0242(13) -0.0017(11) 0.0059(10) 0.0007(10)
O1 0.017(2) 0.031(2) 0.029(2) -0.0005(19) 0.0001(17) -0.0024(18)
O2 0.028(2) 0.035(3) 0.018(2) 0.0004(19) 0.0040(17) -0.0033(19)
O3 0.028(2) 0.026(2) 0.024(2) 0.0025(19) 0.0023(18) 0.0059(19)
O4 0.029(2) 0.024(2) 0.022(2) -0.0073(19) -0.0013(18) -0.0028(18)
O5 0.052(3) 0.033(3) 0.031(3) 0.000(2) 0.008(2) 0.007(2)
O6 0.028(2) 0.037(3) 0.031(2) -0.006(2) 0.0027(19) -0.006(2)
O7 0.025(2) 0.047(3) 0.039(3) 0.007(2) 0.004(2) -0.002(2)
O8 0.047(3) 0.043(3) 0.027(2) -0.004(2) 0.008(2) -0.004(2)
N1 0.023(3) 0.028(3) 0.029(3) 0.002(2) 0.009(2) -0.001(2)
N2 0.028(3) 0.030(3) 0.023(3) -0.004(2) 0.006(2) -0.002(2)
N3 0.025(3) 0.024(3) 0.033(3) 0.002(2) 0.006(2) 0.005(2)
N4 0.023(3) 0.024(3) 0.029(3) -0.006(2) 0.002(2) -0.004(2)
C1 0.027(3) 0.032(4) 0.033(4) -0.002(3) 0.008(3) -0.002(3)
C2 0.026(3) 0.032(4) 0.043(4) -0.006(3) 0.012(3) -0.006(3)
C3 0.021(3) 0.034(4) 0.060(5) 0.001(4) 0.003(3) 0.000(3)
C4 0.021(3) 0.042(4) 0.047(4) 0.004(4) -0.005(3) -0.003(3)
C5 0.024(3) 0.039(4) 0.034(4) 0.004(3) 0.001(3) -0.004(3)
C6 0.041(4) 0.039(4) 0.039(4) 0.000(3) 0.019(3) -0.001(3)
C7 0.030(4) 0.035(4) 0.038(4) 0.002(3) 0.004(3) -0.002(3)
C8 0.026(4) 0.036(4) 0.050(5) 0.014(4) -0.002(3) 0.006(3)
C9 0.029(4) 0.057(5) 0.036(4) 0.002(4) -0.004(3) -0.005(3)
C10 0.037(4) 0.038(4) 0.021(3) -0.006(3) 0.002(3) 0.001(3)
C11 0.044(4) 0.036(4) 0.030(4) -0.003(3) 0.003(3) -0.003(3)
C12 0.048(4) 0.044(4) 0.026(4) 0.008(3) 0.012(3) 0.006(4)
C13 0.041(4) 0.040(4) 0.033(4) 0.003(3) 0.015(3) -0.003(3)
C14 0.029(3) 0.034(4) 0.025(3) -0.001(3) 0.005(3) -0.001(3)
C15 0.046(4) 0.040(4) 0.026(4) -0.006(3) -0.002(3) -0.009(3)
C16 0.052(4) 0.037(4) 0.032(4) -0.009(3) 0.009(3) 0.004(3)
C17 0.040(4) 0.038(4) 0.033(4) 0.004(3) 0.010(3) -0.009(3)
C18 0.032(4) 0.068(5) 0.031(4) 0.013(4) 0.010(3) 0.002(4)
C19 0.028(3) 0.031(4) 0.038(4) -0.001(3) 0.007(3) 0.005(3)
C20 0.040(4) 0.026(4) 0.044(4) 0.002(3) 0.004(3) 0.014(3)
C21 0.038(4) 0.039(4) 0.051(5) 0.015(4) 0.004(3) 0.012(3)
C22 0.036(4) 0.042(4) 0.028(4) 0.012(3) 0.001(3) 0.012(3)
C23 0.034(4) 0.034(4) 0.031(4) 0.006(3) 0.005(3) 0.005(3)
C24 0.045(4) 0.033(4) 0.039(4) 0.001(3) 0.016(3) 0.014(3)
C25 0.041(4) 0.031(4) 0.049(5) 0.003(3) 0.005(3) -0.005(3)
C26 0.056(5) 0.040(4) 0.019(4) 0.000(3) -0.009(3) 0.008(4)
C27 0.042(4) 0.049(5) 0.042(4) 0.021(4) 0.019(3) 0.014(4)
C28 0.028(3) 0.032(4) 0.031(4) -0.005(3) 0.007(3) 0.001(3)
C29 0.038(4) 0.023(4) 0.046(4) -0.009(3) 0.008(3) 0.003(3)
C30 0.038(4) 0.034(4) 0.042(4) -0.015(3) 0.004(3) -0.007(3)
C31 0.029(4) 0.038(4) 0.034(4) -0.008(3) -0.001(3) -0.002(3)
C32 0.030(3) 0.025(4) 0.029(4) -0.005(3) 0.003(3) -0.006(3)
C33 0.032(4) 0.029(4) 0.031(4) -0.006(3) 0.004(3) 0.000(3)
C34 0.042(4) 0.028(4) 0.037(4) 0.006(3) 0.006(3) 0.001(3)
C35 0.029(4) 0.043(4) 0.031(4) -0.003(3) -0.001(3) 0.003(3)
C36 0.028(4) 0.048(5) 0.041(4) -0.004(4) 0.004(3) -0.009(3)
C37 0.046(4) 0.050(5) 0.026(4) 0.002(3) -0.002(3) 0.005(4)
C38 0.046(5) 0.057(5) 0.057(5) 0.015(4) 0.016(4) -0.005(4)
C39 0.058(5) 0.043(5) 0.056(5) 0.008(4) 0.009(4) -0.002(4)
C40 0.050(4) 0.035(4) 0.038(4) 0.006(3) 0.012(3) 0.007(3)
C41 0.034(4) 0.050(5) 0.030(4) -0.004(3) 0.012(3) -0.008(3)
C42 0.039(4) 0.075(6) 0.040(4) -0.019(4) 0.006(3) -0.013(4)
C43 0.052(5) 0.043(4) 0.037(4) -0.012(4) 0.002(4) -0.001(4)
C44 0.040(4) 0.033(4) 0.037(4) -0.007(3) 0.012(3) 0.000(3)
C45 0.033(4) 0.047(5) 0.047(4) 0.005(4) 0.018(3) 0.010(3)
C46 0.052(5) 0.068(6) 0.045(5) 0.010(4) -0.004(4) -0.001(4)
C47 0.037(4) 0.080(6) 0.046(5) -0.001(4) 0.004(3) -0.011(4)
C48 0.030(4) 0.042(4) 0.032(4) 0.000(3) -0.001(3) -0.005(3)
C49 0.063(5) 0.052(5) 0.038(4) -0.002(4) 0.019(4) -0.011(4)
C50 0.046(4) 0.053(5) 0.032(4) 0.006(4) 0.013(3) 0.012(4)
C51 0.048(4) 0.037(4) 0.034(4) -0.004(3) 0.000(3) 0.012(3)
C52 0.038(4) 0.045(4) 0.031(4) -0.002(3) 0.004(3) -0.003(3)

loop_
_atom_type_symbol
_atom_type_description
_atom_type_scat_dispersion_real
_atom_type_scat_dispersion_imag
_atom_type_scat_source
Na Na 0.0362 0.0249 'International Tables Vol C Tables 4.2.6.8 and 6.1.1.4'
O O 0.0106 0.0060 'International Tables Vol C Tables 4.2.6.8 and 6.1.1.4'
N N 0.0061 0.0033 'International Tables Vol C Tables 4.2.6.8 and 6.1.1.4'
C C 0.0033 0.0016 'International Tables Vol C Tables 4.2.6.8 and 6.1.1.4'
H H 0.0000 0.0000 'International Tables Vol C Tables 4.2.6.8 and 6.1.1.4'

loop_
_geom_angle_atom_site_label_1
_geom_angle_atom_site_label_2
_geom_angle_atom_site_label_3
_geom_angle
_geom_angle_site_symmetry_1
_geom_angle_site_symmetry_3
_geom_angle_publ_flag
O2 Na1 O4 90.86(15) . . ?
O2 Na1 O1 100.90(16) . . ?
O4 Na1 O1 92.09(15) . . ?
O2 Na1 O5 124.11(17) . . ?
O4 Na1 O5 129.91(17) . . ?
O1 Na1 O5 111.81(17) . . ?
O2 Na1 N2 30.35(14) . . ?
O4 Na1 N2 109.67(16) . . ?
O1 Na1 N2 122.07(17) . . ?
O5 Na1 N2 94.27(16) . . ?
O2 Na1 Na2 52.88(12) . . ?
O4 Na1 Na2 93.62(13) . . ?
O1 Na1 Na2 48.04(11) . . ?
O5 Na1 Na2 135.34(14) . . ?
N2 Na1 Na2 76.72(12) . . ?
O2 Na1 Na4 94.21(12) . . ?
O4 Na1 Na4 45.50(11) . . ?
O1 Na1 Na4 46.89(11) . . ?
O5 Na1 Na4 141.09(14) . . ?
N2 Na1 Na4 124.44(13) . . ?
Na2 Na1 Na4 61.12(7) . . ?
O2 Na1 Na3 45.71(11) . . ?
O4 Na1 Na3 46.32(11) . . ?
O1 Na1 Na3 91.04(12) . . ?
O5 Na1 Na3 157.11(15) . . ?
N2 Na1 Na3 71.36(12) . . ?
Na2 Na1 Na3 60.12(7) . . ?
Na4 Na1 Na3 57.19(7) . . ?
O1 Na2 O3 93.65(16) . . ?
O1 Na2 O6 126.20(17) . . ?
O3 Na2 O6 121.48(17) . . ?
O1 Na2 O2 97.90(16) . . ?
O3 Na2 O2 94.14(15) . . ?
O6 Na2 O2 116.49(16) . . ?
O1 Na2 N1 31.06(14) . . ?
O3 Na2 N1 110.75(16) . . ?
O6 Na2 N1 95.40(16) . . ?
O2 Na2 N1 120.50(16) . . ?
O1 Na2 Na1 49.99(11) . . ?
O3 Na2 Na1 97.14(13) . . ?
O6 Na2 Na1 140.76(14) . . ?
O2 Na2 Na1 47.93(11) . . ?
N1 Na2 Na1 75.14(12) . . ?
O1 Na2 Na3 94.67(12) . . ?
O3 Na2 Na3 47.51(11) . . ?
O6 Na2 Na3 139.09(14) . . ?
O2 Na2 Na3 46.86(10) . . ?
N1 Na2 Na3 125.48(13) . . ?
Na1 Na2 Na3 63.12(7) . . ?
O1 Na2 Na4 47.44(11) . . ?
O3 Na2 Na4 47.05(11) . . ?
O6 Na2 Na4 151.59(14) . . ?
O2 Na2 Na4 91.59(12) . . ?
N1 Na2 Na4 72.02(12) . . ?
Na1 Na2 Na4 61.97(7) . . ?
Na3 Na2 Na4 58.34(7) . . ?
O2 Na3 O3 98.20(15) . . ?
O2 Na3 O4 90.23(16) . . ?
O3 Na3 O4 96.02(16) . . ?
O2 Na3 O7 124.72(17) . . ?
O3 Na3 O7 118.81(17) . . ?
O4 Na3 O7 121.80(17) . . ?
O2 Na3 N3 115.49(16) . . ?
O3 Na3 N3 29.73(13) . . ?
O4 Na3 N3 118.05(16) . . ?
O7 Na3 N3 89.37(16) . . ?
O2 Na3 Na4 96.90(12) . . ?
O3 Na3 Na4 48.59(11) . . ?
O4 Na3 Na4 47.43(11) . . ?
O7 Na3 Na4 138.30(14) . . ?
N3 Na3 Na4 73.01(11) . . ?
O2 Na3 Na2 50.89(11) . . ?
O3 Na3 Na2 47.56(11) . . ?
O4 Na3 Na2 90.77(12) . . ?
O7 Na3 Na2 147.29(15) . . ?
N3 Na3 Na2 70.69(11) . . ?
Na4 Na3 Na2 61.25(7) . . ?
O2 Na3 Na1 45.13(11) . . ?
O3 Na3 Na1 91.92(12) . . ?
O4 Na3 Na1 46.26(11) . . ?
O7 Na3 Na1 149.19(14) . . ?
N3 Na3 Na1 121.44(12) . . ?
Na4 Na3 Na1 60.78(7) . . ?
Na2 Na3 Na1 56.77(7) . . ?
O4 Na4 O3 97.72(16) . . ?
O4 Na4 O1 93.78(15) . . ?
O3 Na4 O1 92.14(16) . . ?
O4 Na4 O8 124.69(17) . . ?
O3 Na4 O8 117.77(17) . . ?
O1 Na4 O8 123.26(17) . . ?
O4 Na4 N4 31.40(14) . . ?
O3 Na4 N4 119.89(16) . . ?
O1 Na4 N4 112.69(16) . . ?
O8 Na4 N4 93.43(16) . . ?
O4 Na4 Na3 49.10(11) . . ?
O3 Na4 Na3 48.62(11) . . ?
O1 Na4 Na3 95.18(12) . . ?
O8 Na4 Na3 141.17(14) . . ?
N4 Na4 Na3 74.32(12) . . ?
O4 Na4 Na2 91.24(12) . . ?
O3 Na4 Na2 47.13(11) . . ?
O1 Na4 Na2 45.84(11) . . ?
O8 Na4 Na2 144.05(14) . . ?
N4 Na4 Na2 122.52(13) . . ?
Na3 Na4 Na2 60.41(7) . . ?
O4 Na4 Na1 46.99(11) . . ?
O3 Na4 Na1 92.92(12) . . ?
O1 Na4 Na1 47.09(11) . . ?
O8 Na4 Na1 149.16(15) . . ?
N4 Na4 Na1 71.84(12) . . ?
Na3 Na4 Na1 62.04(7) . . ?
Na2 Na4 Na1 56.91(7) . . ?
N1 O1 Na2 93.6(3) . . ?
N1 O1 Na4 135.5(3) . . ?
Na2 O1 Na4 86.72(15) . . ?
N1 O1 Na1 138.1(3) . . ?
Na2 O1 Na1 81.97(15) . . ?
Na4 O1 Na1 86.02(14) . . ?
N2 O2 Na1 96.2(3) . . ?
N2 O2 Na3 141.2(3) . . ?
Na1 O2 Na3 89.16(15) . . ?
N2 O2 Na2 136.5(3) . . ?
Na1 O2 Na2 79.19(14) . . ?
Na3 O2 Na2 82.25(14) . . ?
N3 O3 Na4 139.7(3) . . ?
N3 O3 Na3 97.2(3) . . ?
Na4 O3 Na3 82.78(15) . . ?
N3 O3 Na2 134.5(3) . . ?
Na4 O3 Na2 85.81(15) . . ?
Na3 O3 Na2 84.92(15) . . ?
N4 O4 Na4 92.9(3) . . ?
N4 O4 Na1 135.3(3) . . ?
Na4 O4 Na1 87.51(15) . . ?
N4 O4 Na3 137.1(3) . . ?
Na4 O4 Na3 83.46(15) . . ?
Na1 O4 Na3 87.42(15) . . ?
C37 O5 C40 105.0(5) . . ?
C37 O5 Na1 119.2(4) . . ?
C40 O5 Na1 135.8(4) . . ?
C41 O6 C44 106.4(5) . . ?
C41 O6 Na2 115.1(4) . . ?
C44 O6 Na2 138.2(4) . . ?
C45 O7 C48 105.7(5) . . ?
C45 O7 Na3 119.2(4) . . ?
C48 O7 Na3 134.1(4) . . ?
C52 O8 C49 104.6(5) . . ?
C52 O8 Na4 115.3(4) . . ?
C49 O8 Na4 138.3(4) . . ?
O1 N1 C1 109.4(4) . . ?
O1 N1 C5 109.1(4) . . ?
C1 N1 C5 116.0(5) . . ?
O1 N1 Na2 55.3(2) . . ?
C1 N1 Na2 121.5(3) . . ?
C5 N1 Na2 122.3(4) . . ?
O2 N2 C10 109.7(4) . . ?
O2 N2 C14 109.8(4) . . ?
C10 N2 C14 114.6(5) . . ?
O2 N2 Na1 53.4(2) . . ?
C10 N2 Na1 139.1(4) . . ?
C14 N2 Na1 106.3(3) . . ?
O3 N3 C19 109.6(4) . . ?
O3 N3 C23 108.9(4) . . ?
C19 N3 C23 115.1(5) . . ?
O3 N3 Na3 53.1(2) . . ?
C19 N3 Na3 111.4(4) . . ?
C23 N3 Na3 133.5(4) . . ?
O4 N4 C28 108.6(4) . . ?
O4 N4 C32 109.3(4) . . ?
C28 N4 C32 115.8(5) . . ?
O4 N4 Na4 55.7(2) . . ?
C28 N4 Na4 114.1(3) . . ?
C32 N4 Na4 130.0(4) . . ?
N1 C1 C6 115.4(5) . . ?
N1 C1 C2 109.8(5) . . ?
C6 C1 C2 109.9(5) . . ?
N1 C1 C7 106.3(5) . . ?
C6 C1 C7 108.2(5) . . ?
C2 C1 C7 106.9(5) . . ?
C3 C2 C1 113.1(5) . . ?
C3 C2 H2A 109.0 . . ?
C1 C2 H2A 109.0 . . ?
C3 C2 H2B 109.0 . . ?
C1 C2 H2B 109.0 . . ?
H2A C2 H2B 107.8 . . ?
C2 C3 C4 107.8(5) . . ?
C2 C3 H3A 110.1 . . ?
C4 C3 H3A 110.1 . . ?
C2 C3 H3B 110.1 . . ?
C4 C3 H3B 110.1 . . ?
H3A C3 H3B 108.5 . . ?
C3 C4 C5 114.4(5) . . ?
C3 C4 H4A 108.7 . . ?
C5 C4 H4A 108.7 . . ?
C3 C4 H4B 108.7 . . ?
C5 C4 H4B 108.7 . . ?
H4A C4 H4B 107.6 . . ?
N1 C5 C8 115.0(5) . . ?
N1 C5 C9 106.1(5) . . ?
C8 C5 C9 109.9(6) . . ?
N1 C5 C4 108.0(5) . . ?
C8 C5 C4 110.3(5) . . ?
C9 C5 C4 107.1(5) . . ?
C1 C6 H6A 109.5 . . ?
C1 C6 H6B 109.5 . . ?
H6A C6 H6B 109.5 . . ?
C1 C6 H6C 109.5 . . ?
H6A C6 H6C 109.5 . . ?
H6B C6 H6C 109.5 . . ?
C1 C7 H7A 109.5 . . ?
C1 C7 H7B 109.5 . . ?
H7A C7 H7B 109.5 . . ?
C1 C7 H7C 109.5 . . ?
H7A C7 H7C 109.5 . . ?
H7B C7 H7C 109.5 . . ?
C5 C8 H8A 109.5 . . ?
C5 C8 H8B 109.5 . . ?
H8A C8 H8B 109.5 . . ?
C5 C8 H8C 109.5 . . ?
H8A C8 H8C 109.5 . . ?
H8B C8 H8C 109.5 . . ?
C5 C9 H9A 109.5 . . ?
C5 C9 H9B 109.5 . . ?
H9A C9 H9B 109.5 . . ?
C5 C9 H9C 109.5 . . ?
H9A C9 H9C 109.5 . . ?
H9B C9 H9C 109.5 . . ?
N2 C10 C15 106.0(5) . . ?
N2 C10 C16 115.0(5) . . ?
C15 C10 C16 108.8(6) . . ?
N2 C10 C11 109.1(5) . . ?
C15 C10 C11 106.4(5) . . ?
C16 C10 C11 111.1(5) . . ?
C12 C11 C10 114.0(5) . . ?
C12 C11 H11A 108.7 . . ?
C10 C11 H11A 108.7 . . ?
C12 C11 H11B 108.7 . . ?
C10 C11 H11B 108.7 . . ?
H11A C11 H11B 107.6 . . ?
C11 C12 C13 108.6(5) . . ?
C11 C12 H12A 110.0 . . ?
C13 C12 H12A 110.0 . . ?
C11 C12 H12B 110.0 . . ?
C13 C12 H12B 110.0 . . ?
H12A C12 H12B 108.3 . . ?
C12 C13 C14 113.6(5) . . ?
C12 C13 H13A 108.9 . . ?
C14 C13 H13A 108.9 . . ?
C12 C13 H13B 108.9 . . ?
C14 C13 H13B 108.9 . . ?
H13A C13 H13B 107.7 . . ?
N2 C14 C13 109.8(5) . . ?
N2 C14 C18 115.5(5) . . ?
C13 C14 C18 109.6(5) . . ?
N2 C14 C17 106.6(5) . . ?
C13 C14 C17 106.7(5) . . ?
C18 C14 C17 108.2(5) . . ?
C10 C15 H15A 109.5 . . ?
C10 C15 H15B 109.5 . . ?
H15A C15 H15B 109.5 . . ?
C10 C15 H15C 109.5 . . ?
H15A C15 H15C 109.5 . . ?
H15B C15 H15C 109.5 . . ?
C10 C16 H16A 109.5 . . ?
C10 C16 H16B 109.5 . . ?
H16A C16 H16B 109.5 . . ?
C10 C16 H16C 109.5 . . ?
H16A C16 H16C 109.5 . . ?
H16B C16 H16C 109.5 . . ?
C14 C17 H17A 109.5 . . ?
C14 C17 H17B 109.5 . . ?
H17A C17 H17B 109.5 . . ?
C14 C17 H17C 109.5 . . ?
H17A C17 H17C 109.5 . . ?
H17B C17 H17C 109.5 . . ?
C14 C18 H18A 109.5 . . ?
C14 C18 H18B 109.5 . . ?
H18A C18 H18B 109.5 . . ?
C14 C18 H18C 109.5 . . ?
H18A C18 H18C 109.5 . . ?
H18B C18 H18C 109.5 . . ?
N3 C19 C24 105.7(5) . . ?
N3 C19 C20 108.6(5) . . ?
C24 C19 C20 107.4(5) . . ?
N3 C19 C25 115.5(5) . . ?
C24 C19 C25 109.5(5) . . ?
C20 C19 C25 109.8(6) . . ?
C21 C20 C19 112.6(5) . . ?
C21 C20 H20A 109.1 . . ?
C19 C20 H20A 109.1 . . ?
C21 C20 H20B 109.1 . . ?
C19 C20 H20B 109.1 . . ?
H20A C20 H20B 107.8 . . ?
C22 C21 C20 108.4(6) . . ?
C22 C21 H21A 110.0 . . ?
C20 C21 H21A 110.0 . . ?
C22 C21 H21B 110.0 . . ?
C20 C21 H21B 110.0 . . ?
H21A C21 H21B 108.4 . . ?
C21 C22 C23 115.0(5) . . ?
C21 C22 H22A 108.5 . . ?
C23 C22 H22A 108.5 . . ?
C21 C22 H22B 108.5 . . ?
C23 C22 H22B 108.5 . . ?
H22A C22 H22B 107.5 . . ?
N3 C23 C26 106.5(5) . . ?
N3 C23 C27 114.8(5) . . ?
C26 C23 C27 108.7(6) . . ?
N3 C23 C22 107.4(5) . . ?
C26 C23 C22 107.8(5) . . ?
C27 C23 C22 111.4(5) . . ?
C19 C24 H24A 109.5 . . ?
C19 C24 H24B 109.5 . . ?
H24A C24 H24B 109.5 . . ?
C19 C24 H24C 109.5 . . ?
H24A C24 H24C 109.5 . . ?
H24B C24 H24C 109.5 . . ?
C19 C25 H25A 109.5 . . ?
C19 C25 H25B 109.5 . . ?
H25A C25 H25B 109.5 . . ?
C19 C25 H25C 109.5 . . ?
H25A C25 H25C 109.5 . . ?
H25B C25 H25C 109.5 . . ?
C23 C26 H26A 109.5 . . ?
C23 C26 H26B 109.5 . . ?
H26A C26 H26B 109.5 . . ?
C23 C26 H26C 109.5 . . ?
H26A C26 H26C 109.5 . . ?
H26B C26 H26C 109.5 . . ?
C23 C27 H27A 109.5 . . ?
C23 C27 H27B 109.5 . . ?
H27A C27 H27B 109.5 . . ?
C23 C27 H27C 109.5 . . ?
H27A C27 H27C 109.5 . . ?
H27B C27 H27C 109.5 . . ?
N4 C28 C34 115.9(5) . . ?
N4 C28 C33 105.6(5) . . ?
C34 C28 C33 110.2(5) . . ?
N4 C28 C29 108.9(5) . . ?
C34 C28 C29 109.2(5) . . ?
C33 C28 C29 106.6(5) . . ?
C30 C29 C28 113.5(5) . . ?
C30 C29 H29A 108.9 . . ?
C28 C29 H29A 108.9 . . ?
C30 C29 H29B 108.9 . . ?
C28 C29 H29B 108.9 . . ?
H29A C29 H29B 107.7 . . ?
C29 C30 C31 107.4(5) . . ?
C29 C30 H30A 110.2 . . ?
C31 C30 H30A 110.2 . . ?
C29 C30 H30B 110.2 . . ?
C31 C30 H30B 110.2 . . ?
H30A C30 H30B 108.5 . . ?
C30 C31 C32 113.0(5) . . ?
C30 C31 H31A 109.0 . . ?
C32 C31 H31A 109.0 . . ?
C30 C31 H31B 109.0 . . ?
C32 C31 H31B 109.0 . . ?
H31A C31 H31B 107.8 . . ?
N4 C32 C36 116.0(5) . . ?
N4 C32 C31 109.1(5) . . ?
C36 C32 C31 111.0(5) . . ?
N4 C32 C35 106.0(5) . . ?
C36 C32 C35 108.2(5) . . ?
C31 C32 C35 105.9(5) . . ?
C28 C33 H33A 109.5 . . ?
C28 C33 H33B 109.5 . . ?
H33A C33 H33B 109.5 . . ?
C28 C33 H33C 109.5 . . ?
H33A C33 H33C 109.5 . . ?
H33B C33 H33C 109.5 . . ?
C28 C34 H34A 109.5 . . ?
C28 C34 H34B 109.5 . . ?
H34A C34 H34B 109.5 . . ?
C28 C34 H34C 109.5 . . ?
H34A C34 H34C 109.5 . . ?
H34B C34 H34C 109.5 . . ?
C32 C35 H35A 109.5 . . ?
C32 C35 H35B 109.5 . . ?
H35A C35 H35B 109.5 . . ?
C32 C35 H35C 109.5 . . ?
H35A C35 H35C 109.5 . . ?
H35B C35 H35C 109.5 . . ?
C32 C36 H36A 109.5 . . ?
C32 C36 H36B 109.5 . . ?
H36A C36 H36B 109.5 . . ?
C32 C36 H36C 109.5 . . ?
H36A C36 H36C 109.5 . . ?
H36B C36 H36C 109.5 . . ?
O5 C37 C38 104.7(6) . . ?
O5 C37 H37A 110.8 . . ?
C38 C37 H37A 110.8 . . ?
O5 C37 H37B 110.8 . . ?
C38 C37 H37B 110.8 . . ?
H37A C37 H37B 108.9 . . ?
C37 C38 C39 103.7(6) . . ?
C37 C38 H38A 111.0 . . ?
C39 C38 H38A 111.0 . . ?
C37 C38 H38B 111.0 . . ?
C39 C38 H38B 111.0 . . ?
H38A C38 H38B 109.0 . . ?
C40 C39 C38 103.8(6) . . ?
C40 C39 H39A 111.0 . . ?
C38 C39 H39A 111.0 . . ?
C40 C39 H39B 111.0 . . ?
C38 C39 H39B 111.0 . . ?
H39A C39 H39B 109.0 . . ?
O5 C40 C39 106.6(6) . . ?
O5 C40 H40A 110.4 . . ?
C39 C40 H40A 110.4 . . ?
O5 C40 H40B 110.4 . . ?
C39 C40 H40B 110.4 . . ?
H40A C40 H40B 108.6 . . ?
O6 C41 C42 102.9(5) . . ?
O6 C41 H41A 111.2 . . ?
C42 C41 H41A 111.2 . . ?
O6 C41 H41B 111.2 . . ?
C42 C41 H41B 111.2 . . ?
H41A C41 H41B 109.1 . . ?
C43 C42 C41 104.6(6) . . ?
C43 C42 H42A 110.8 . . ?
C41 C42 H42A 110.8 . . ?
C43 C42 H42B 110.8 . . ?
C41 C42 H42B 110.8 . . ?
H42A C42 H42B 108.9 . . ?
C42 C43 C44 104.5(5) . . ?
C42 C43 H43A 110.9 . . ?
C44 C43 H43A 110.9 . . ?
C42 C43 H43B 110.9 . . ?
C44 C43 H43B 110.9 . . ?
H43A C43 H43B 108.9 . . ?
O6 C44 C43 105.5(5) . . ?
O6 C44 H44A 110.6 . . ?
C43 C44 H44A 110.6 . . ?
O6 C44 H44B 110.6 . . ?
C43 C44 H44B 110.6 . . ?
H44A C44 H44B 108.8 . . ?
O7 C45 C46 105.7(6) . . ?
O7 C45 H45A 110.6 . . ?
C46 C45 H45A 110.6 . . ?
O7 C45 H45B 110.6 . . ?
C46 C45 H45B 110.6 . . ?
H45A C45 H45B 108.7 . . ?
C45 C46 C47 105.6(6) . . ?
C45 C46 H46A 110.6 . . ?
C47 C46 H46A 110.6 . . ?
C45 C46 H46B 110.6 . . ?
C47 C46 H46B 110.6 . . ?
H46A C46 H46B 108.8 . . ?
C48 C47 C46 103.5(6) . . ?
C48 C47 H47A 111.1 . . ?
C46 C47 H47A 111.1 . . ?
C48 C47 H47B 111.1 . . ?
C46 C47 H47B 111.1 . . ?
H47A C47 H47B 109.0 . . ?
O7 C48 C47 106.8(5) . . ?
O7 C48 H48A 110.4 . . ?
C47 C48 H48A 110.4 . . ?
O7 C48 H48B 110.4 . . ?
C47 C48 H48B 110.4 . . ?
H48A C48 H48B 108.6 . . ?
O8 C49 C50 105.7(6) . . ?
O8 C49 H49A 110.6 . . ?
C50 C49 H49A 110.6 . . ?
O8 C49 H49B 110.6 . . ?
C50 C49 H49B 110.6 . . ?
H49A C49 H49B 108.7 . . ?
C51 C50 C49 104.0(5) . . ?
C51 C50 H50A 111.0 . . ?
C49 C50 H50A 111.0 . . ?
C51 C50 H50B 111.0 . . ?
C49 C50 H50B 111.0 . . ?
H50A C50 H50B 109.0 . . ?
C52 C51 C50 103.8(6) . . ?
C52 C51 H51A 111.0 . . ?
C50 C51 H51A 111.0 . . ?
C52 C51 H51B 111.0 . . ?
C50 C51 H51B 111.0 . . ?
H51A C51 H51B 109.0 . . ?
O8 C52 C51 104.4(5) . . ?
O8 C52 H52A 110.9 . . ?
C51 C52 H52A 110.9 . . ?
O8 C52 H52B 110.9 . . ?
C51 C52 H52B 110.9 . . ?
H52A C52 H52B 108.9 . . ?

loop_
_geom_bond_atom_site_label_1
_geom_bond_atom_site_label_2
_geom_bond_distance
_geom_bond_site_symmetry_2
_geom_bond_publ_flag
Na1 O2 2.302(5) . ?
Na1 O4 2.349(4) . ?
Na1 O1 2.356(4) . ?
Na1 O5 2.422(5) . ?
Na1 N2 2.849(5) . ?
Na1 Na2 3.045(3) . ?
Na1 Na4 3.209(3) . ?
Na1 Na3 3.247(3) . ?
Na2 O1 2.287(5) . ?
Na2 O3 2.339(4) . ?
Na2 O6 2.373(5) . ?
Na2 O2 2.472(4) . ?
Na2 N1 2.776(5) . ?
Na2 Na3 3.157(3) . ?
Na2 Na4 3.183(3) . ?
Na3 O2 2.325(4) . ?
Na3 O3 2.337(5) . ?
Na3 O4 2.351(5) . ?
Na3 O7 2.410(5) . ?
Na3 N3 2.900(5) . ?
Na3 Na4 3.090(3) . ?
Na4 O4 2.291(5) . ?
Na4 O3 2.336(4) . ?
Na4 O1 2.348(4) . ?
Na4 O8 2.413(5) . ?
Na4 N4 2.768(5) . ?
O1 N1 1.435(6) . ?
O2 N2 1.448(6) . ?
O3 N3 1.450(6) . ?
O4 N4 1.444(6) . ?
O5 C37 1.420(8) . ?
O5 C40 1.423(8) . ?
O6 C41 1.421(7) . ?
O6 C44 1.429(7) . ?
O7 C45 1.429(8) . ?
O7 C48 1.433(7) . ?
O8 C52 1.421(8) . ?
O8 C49 1.433(8) . ?
N1 C1 1.494(7) . ?
N1 C5 1.506(8) . ?
N2 C10 1.492(8) . ?
N2 C14 1.493(8) . ?
N3 C19 1.492(8) . ?
N3 C23 1.520(8) . ?
N4 C28 1.494(8) . ?
N4 C32 1.507(7) . ?
C1 C6 1.534(9) . ?
C1 C2 1.545(8) . ?
C1 C7 1.545(9) . ?
C2 C3 1.514(9) . ?
C2 H2A 0.9900 . ?
C2 H2B 0.9900 . ?
C3 C4 1.517(9) . ?
C3 H3A 0.9900 . ?
C3 H3B 0.9900 . ?
C4 C5 1.543(8) . ?
C4 H4A 0.9900 . ?
C4 H4B 0.9900 . ?
C5 C8 1.519(9) . ?
C5 C9 1.525(9) . ?
C6 H6A 0.9800 . ?
C6 H6B 0.9800 . ?
C6 H6C 0.9800 . ?
C7 H7A 0.9800 . ?
C7 H7B 0.9800 . ?
C7 H7C 0.9800 . ?
C8 H8A 0.9800 . ?
C8 H8B 0.9800 . ?
C8 H8C 0.9800 . ?
C9 H9A 0.9800 . ?
C9 H9B 0.9800 . ?
C9 H9C 0.9800 . ?
C10 C15 1.531(9) . ?
C10 C16 1.538(9) . ?
C10 C11 1.539(9) . ?
C11 C12 1.509(9) . ?
C11 H11A 0.9900 . ?
C11 H11B 0.9900 . ?
C12 C13 1.512(9) . ?
C12 H12A 0.9900 . ?
C12 H12B 0.9900 . ?
C13 C14 1.535(9) . ?
C13 H13A 0.9900 . ?
C13 H13B 0.9900 . ?
C14 C18 1.538(9) . ?
C14 C17 1.544(9) . ?
C15 H15A 0.9800 . ?
C15 H15B 0.9800 . ?
C15 H15C 0.9800 . ?
C16 H16A 0.9800 . ?
C16 H16B 0.9800 . ?
C16 H16C 0.9800 . ?
C17 H17A 0.9800 . ?
C17 H17B 0.9800 . ?
C17 H17C 0.9800 . ?
C18 H18A 0.9800 . ?
C18 H18B 0.9800 . ?
C18 H18C 0.9800 . ?
C19 C24 1.535(9) . ?
C19 C20 1.539(9) . ?
C19 C25 1.542(9) . ?
C20 C21 1.525(9) . ?
C20 H20A 0.9900 . ?
C20 H20B 0.9900 . ?
C21 C22 1.497(10) . ?
C21 H21A 0.9900 . ?
C21 H21B 0.9900 . ?
C22 C23 1.539(9) . ?
C22 H22A 0.9900 . ?
C22 H22B 0.9900 . ?
C23 C26 1.525(9) . ?
C23 C27 1.527(9) . ?
C24 H24A 0.9800 . ?
C24 H24B 0.9800 . ?
C24 H24C 0.9800 . ?
C25 H25A 0.9800 . ?
C25 H25B 0.9800 . ?
C25 H25C 0.9800 . ?
C26 H26A 0.9800 . ?
C26 H26B 0.9800 . ?
C26 H26C 0.9800 . ?
C27 H27A 0.9800 . ?
C27 H27B 0.9800 . ?
C27 H27C 0.9800 . ?
C28 C34 1.520(9) . ?
C28 C33 1.536(8) . ?
C28 C29 1.544(9) . ?
C29 C30 1.507(9) . ?
C29 H29A 0.9900 . ?
C29 H29B 0.9900 . ?
C30 C31 1.538(9) . ?
C30 H30A 0.9900 . ?
C30 H30B 0.9900 . ?
C31 C32 1.541(8) . ?
C31 H31A 0.9900 . ?
C31 H31B 0.9900 . ?
C32 C36 1.522(9) . ?
C32 C35 1.547(9) . ?
C33 H33A 0.9800 . ?
C33 H33B 0.9800 . ?
C33 H33C 0.9800 . ?
C34 H34A 0.9800 . ?
C34 H34B 0.9800 . ?
C34 H34C 0.9800 . ?
C35 H35A 0.9800 . ?
C35 H35B 0.9800 . ?
C35 H35C 0.9800 . ?
C36 H36A 0.9800 . ?
C36 H36B 0.9800 . ?
C36 H36C 0.9800 . ?
C37 C38 1.493(10) . ?
C37 H37A 0.9900 . ?
C37 H37B 0.9900 . ?
C38 C39 1.536(11) . ?
C38 H38A 0.9900 . ?
C38 H38B 0.9900 . ?
C39 C40 1.498(10) . ?
C39 H39A 0.9900 . ?
C39 H39B 0.9900 . ?
C40 H40A 0.9900 . ?
C40 H40B 0.9900 . ?
C41 C42 1.512(9) . ?
C41 H41A 0.9900 . ?
C41 H41B 0.9900 . ?
C42 C43 1.498(10) . ?
C42 H42A 0.9900 . ?
C42 H42B 0.9900 . ?
C43 C44 1.520(9) . ?
C43 H43A 0.9900 . ?
C43 H43B 0.9900 . ?
C44 H44A 0.9900 . ?
C44 H44B 0.9900 . ?
C45 C46 1.487(10) . ?
C45 H45A 0.9900 . ?
C45 H45B 0.9900 . ?
C46 C47 1.522(10) . ?
C46 H46A 0.9900 . ?
C46 H46B 0.9900 . ?
C47 C48 1.520(9) . ?
C47 H47A 0.9900 . ?
C47 H47B 0.9900 . ?
C48 H48A 0.9900 . ?
C48 H48B 0.9900 . ?
C49 C50 1.526(10) . ?
C49 H49A 0.9900 . ?
C49 H49B 0.9900 . ?
C50 C51 1.517(10) . ?
C50 H50A 0.9900 . ?
C50 H50B 0.9900 . ?
C51 C52 1.514(9) . ?
C51 H51A 0.9900 . ?
C51 H51B 0.9900 . ?
C52 H52A 0.9900 . ?
C52 H52B 0.9900 . ?

loop_
_geom_torsion_atom_site_label_1
_geom_torsion_atom_site_label_2
_geom_torsion_atom_site_label_3
_geom_torsion_atom_site_label_4
_geom_torsion
_geom_torsion_site_symmetry_1
_geom_torsion_site_symmetry_2
_geom_torsion_site_symmetry_3
_geom_torsion_site_symmetry_4
_geom_torsion_publ_flag
O2 Na1 Na2 O1 -177.90(19) . . . . ?
O4 Na1 Na2 O1 -89.57(17) . . . . ?
O5 Na1 Na2 O1 78.5(2) . . . . ?
N2 Na1 Na2 O1 161.06(18) . . . . ?
Na4 Na1 Na2 O1 -56.39(14) . . . . ?
Na3 Na1 Na2 O1 -123.01(15) . . . . ?
O2 Na1 Na2 O3 -89.13(17) . . . . ?
O4 Na1 Na2 O3 -0.80(16) . . . . ?
O1 Na1 Na2 O3 88.77(17) . . . . ?
O5 Na1 Na2 O3 167.3(2) . . . . ?
N2 Na1 Na2 O3 -110.17(15) . . . . ?
Na4 Na1 Na2 O3 32.38(12) . . . . ?
Na3 Na1 Na2 O3 -34.24(12) . . . . ?
O2 Na1 Na2 O6 81.1(2) . . . . ?
O4 Na1 Na2 O6 169.4(2) . . . . ?
O1 Na1 Na2 O6 -101.0(3) . . . . ?
O5 Na1 Na2 O6 -22.5(3) . . . . ?
N2 Na1 Na2 O6 60.0(2) . . . . ?
Na4 Na1 Na2 O6 -157.4(2) . . . . ?
Na3 Na1 Na2 O6 136.0(2) . . . . ?
O4 Na1 Na2 O2 88.34(17) . . . . ?
O1 Na1 Na2 O2 177.90(19) . . . . ?
O5 Na1 Na2 O2 -103.6(2) . . . . ?
N2 Na1 Na2 O2 -21.04(15) . . . . ?
Na4 Na1 Na2 O2 121.51(14) . . . . ?
Na3 Na1 Na2 O2 54.89(13) . . . . ?
O2 Na1 Na2 N1 161.23(17) . . . . ?
O4 Na1 Na2 N1 -110.44(16) . . . . ?
O1 Na1 Na2 N1 -20.87(16) . . . . ?
O5 Na1 Na2 N1 57.7(2) . . . . ?
N2 Na1 Na2 N1 140.19(15) . . . . ?
Na4 Na1 Na2 N1 -77.26(12) . . . . ?
Na3 Na1 Na2 N1 -143.88(13) . . . . ?
O2 Na1 Na2 Na3 -54.89(13) . . . . ?
O4 Na1 Na2 Na3 33.44(12) . . . . ?
O1 Na1 Na2 Na3 123.01(15) . . . . ?
O5 Na1 Na2 Na3 -158.5(2) . . . . ?
N2 Na1 Na2 Na3 -75.93(12) . . . . ?
Na4 Na1 Na2 Na3 66.62(7) . . . . ?
O2 Na1 Na2 Na4 -121.51(14) . . . . ?
O4 Na1 Na2 Na4 -33.18(12) . . . . ?
O1 Na1 Na2 Na4 56.39(14) . . . . ?
O5 Na1 Na2 Na4 134.9(2) . . . . ?
N2 Na1 Na2 Na4 -142.55(12) . . . . ?
Na3 Na1 Na2 Na4 -66.62(7) . . . . ?
O1 Na2 Na3 O2 96.46(18) . . . . ?
O3 Na2 Na3 O2 -172.9(2) . . . . ?
O6 Na2 Na3 O2 -81.5(3) . . . . ?
N1 Na2 Na3 O2 100.7(2) . . . . ?
Na1 Na2 Na3 O2 56.33(14) . . . . ?
Na4 Na2 Na3 O2 128.49(16) . . . . ?
O1 Na2 Na3 O3 -90.67(18) . . . . ?
O6 Na2 Na3 O3 91.4(3) . . . . ?
O2 Na2 Na3 O3 172.9(2) . . . . ?
N1 Na2 Na3 O3 -86.4(2) . . . . ?
Na1 Na2 Na3 O3 -130.79(16) . . . . ?
Na4 Na2 Na3 O3 -58.63(14) . . . . ?
O1 Na2 Na3 O4 6.79(16) . . . . ?
O3 Na2 Na3 O4 97.46(18) . . . . ?
O6 Na2 Na3 O4 -171.1(2) . . . . ?
O2 Na2 Na3 O4 -89.67(18) . . . . ?
N1 Na2 Na3 O4 11.06(19) . . . . ?
Na1 Na2 Na3 O4 -33.33(12) . . . . ?
Na4 Na2 Na3 O4 38.83(11) . . . . ?
O1 Na2 Na3 O7 -168.2(3) . . . . ?
O3 Na2 Na3 O7 -77.6(3) . . . . ?
O6 Na2 Na3 O7 13.8(4) . . . . ?
O2 Na2 Na3 O7 95.3(3) . . . . ?
N1 Na2 Na3 O7 -164.0(3) . . . . ?
Na1 Na2 Na3 O7 151.6(3) . . . . ?
Na4 Na2 Na3 O7 -136.2(3) . . . . ?
O1 Na2 Na3 N3 -112.78(16) . . . . ?
O3 Na2 Na3 N3 -22.12(17) . . . . ?
O6 Na2 Na3 N3 69.3(2) . . . . ?
O2 Na2 Na3 N3 150.76(18) . . . . ?
N1 Na2 Na3 N3 -108.51(19) . . . . ?
Na1 Na2 Na3 N3 -152.91(13) . . . . ?
Na4 Na2 Na3 N3 -80.74(12) . . . . ?
O1 Na2 Na3 Na4 -32.04(12) . . . . ?
O3 Na2 Na3 Na4 58.63(14) . . . . ?
O6 Na2 Na3 Na4 150.0(2) . . . . ?
O2 Na2 Na3 Na4 -128.49(16) . . . . ?
N1 Na2 Na3 Na4 -27.77(16) . . . . ?
Na1 Na2 Na3 Na4 -72.16(8) . . . . ?
O1 Na2 Na3 Na1 40.13(12) . . . . ?
O3 Na2 Na3 Na1 130.79(16) . . . . ?
O6 Na2 Na3 Na1 -137.8(2) . . . . ?
O2 Na2 Na3 Na1 -56.33(14) . . . . ?
N1 Na2 Na3 Na1 44.40(15) . . . . ?
Na4 Na2 Na3 Na1 72.16(8) . . . . ?
O4 Na1 Na3 O2 163.8(2) . . . . ?
O1 Na1 Na3 O2 -104.27(19) . . . . ?
O5 Na1 Na3 O2 72.7(4) . . . . ?
N2 Na1 Na3 O2 19.40(17) . . . . ?
Na2 Na1 Na3 O2 -65.68(15) . . . . ?
Na4 Na1 Na3 O2 -138.68(16) . . . . ?
O2 Na1 Na3 O3 99.67(18) . . . . ?
O4 Na1 Na3 O3 -96.50(18) . . . . ?
O1 Na1 Na3 O3 -4.59(16) . . . . ?
O5 Na1 Na3 O3 172.4(4) . . . . ?
N2 Na1 Na3 O3 119.07(16) . . . . ?
Na2 Na1 Na3 O3 33.99(12) . . . . ?
Na4 Na1 Na3 O3 -39.01(12) . . . . ?
O2 Na1 Na3 O4 -163.8(2) . . . . ?
O1 Na1 Na3 O4 91.90(18) . . . . ?
O5 Na1 Na3 O4 -91.1(4) . . . . ?
N2 Na1 Na3 O4 -144.43(19) . . . . ?
Na2 Na1 Na3 O4 130.49(16) . . . . ?
Na4 Na1 Na3 O4 57.49(15) . . . . ?
O2 Na1 Na3 O7 -84.2(3) . . . . ?
O4 Na1 Na3 O7 79.6(3) . . . . ?
O1 Na1 Na3 O7 171.5(3) . . . . ?
O5 Na1 Na3 O7 -11.5(5) . . . . ?
N2 Na1 Na3 O7 -64.8(3) . . . . ?
Na2 Na1 Na3 O7 -149.9(3) . . . . ?
Na4 Na1 Na3 O7 137.1(3) . . . . ?
O2 Na1 Na3 N3 95.9(2) . . . . ?
O4 Na1 Na3 N3 -100.2(2) . . . . ?
O1 Na1 Na3 N3 -8.34(19) . . . . ?
O5 Na1 Na3 N3 168.7(4) . . . . ?
N2 Na1 Na3 N3 115.33(18) . . . . ?
Na2 Na1 Na3 N3 30.25(14) . . . . ?
Na4 Na1 Na3 N3 -42.75(14) . . . . ?
O2 Na1 Na3 Na4 138.68(16) . . . . ?
O4 Na1 Na3 Na4 -57.49(15) . . . . ?
O1 Na1 Na3 Na4 34.42(12) . . . . ?
O5 Na1 Na3 Na4 -148.6(4) . . . . ?
N2 Na1 Na3 Na4 158.08(13) . . . . ?
Na2 Na1 Na3 Na4 73.00(8) . . . . ?
O2 Na1 Na3 Na2 65.68(15) . . . . ?
O4 Na1 Na3 Na2 -130.49(16) . . . . ?
O1 Na1 Na3 Na2 -38.59(12) . . . . ?
O5 Na1 Na3 Na2 138.4(4) . . . . ?
N2 Na1 Na3 Na2 85.08(12) . . . . ?
Na4 Na1 Na3 Na2 -73.00(8) . . . . ?
O2 Na3 Na4 O4 83.94(18) . . . . ?
O3 Na3 Na4 O4 178.8(2) . . . . ?
O7 Na3 Na4 O4 -92.6(3) . . . . ?
N3 Na3 Na4 O4 -161.46(18) . . . . ?
Na2 Na3 Na4 O4 121.65(15) . . . . ?
Na1 Na3 Na4 O4 55.82(14) . . . . ?
O2 Na3 Na4 O3 -94.87(18) . . . . ?
O4 Na3 Na4 O3 -178.8(2) . . . . ?
O7 Na3 Na4 O3 88.6(3) . . . . ?
N3 Na3 Na4 O3 19.74(16) . . . . ?
Na2 Na3 Na4 O3 -57.15(14) . . . . ?
Na1 Na3 Na4 O3 -122.99(15) . . . . ?
O2 Na3 Na4 O1 -6.58(17) . . . . ?
O3 Na3 Na4 O1 88.29(18) . . . . ?
O4 Na3 Na4 O1 -90.52(17) . . . . ?
O7 Na3 Na4 O1 176.9(2) . . . . ?
N3 Na3 Na4 O1 108.03(16) . . . . ?
Na2 Na3 Na4 O1 31.14(12) . . . . ?
Na1 Na3 Na4 O1 -34.70(12) . . . . ?
O2 Na3 Na4 O8 -178.9(2) . . . . ?
O3 Na3 Na4 O8 -84.0(3) . . . . ?
O4 Na3 Na4 O8 97.2(3) . . . . ?
O7 Na3 Na4 O8 4.6(4) . . . . ?
N3 Na3 Na4 O8 -64.3(2) . . . . ?
Na2 Na3 Na4 O8 -141.2(2) . . . . ?
Na1 Na3 Na4 O8 153.0(2) . . . . ?
O2 Na3 Na4 N4 105.56(16) . . . . ?
O3 Na3 Na4 N4 -159.57(18) . . . . ?
O4 Na3 Na4 N4 21.63(16) . . . . ?
O7 Na3 Na4 N4 -70.9(2) . . . . ?
N3 Na3 Na4 N4 -139.83(15) . . . . ?
Na2 Na3 Na4 N4 143.28(13) . . . . ?
Na1 Na3 Na4 N4 77.44(12) . . . . ?
O2 Na3 Na4 Na2 -37.72(12) . . . . ?
O3 Na3 Na4 Na2 57.15(14) . . . . ?
O4 Na3 Na4 Na2 -121.65(15) . . . . ?
O7 Na3 Na4 Na2 145.8(2) . . . . ?
N3 Na3 Na4 Na2 76.89(12) . . . . ?
Na1 Na3 Na4 Na2 -65.83(7) . . . . ?
O2 Na3 Na4 Na1 28.12(12) . . . . ?
O3 Na3 Na4 Na1 122.99(15) . . . . ?
O4 Na3 Na4 Na1 -55.82(14) . . . . ?
O7 Na3 Na4 Na1 -148.4(2) . . . . ?
N3 Na3 Na4 Na1 142.73(13) . . . . ?
Na2 Na3 Na4 Na1 65.83(7) . . . . ?
O1 Na2 Na4 O4 94.06(18) . . . . ?
O3 Na2 Na4 O4 -99.39(18) . . . . ?
O6 Na2 Na4 O4 -176.6(3) . . . . ?
O2 Na2 Na4 O4 -5.22(15) . . . . ?
N1 Na2 Na4 O4 116.43(16) . . . . ?
Na1 Na2 Na4 O4 34.06(12) . . . . ?
Na3 Na2 Na4 O4 -40.06(12) . . . . ?
O1 Na2 Na4 O3 -166.5(2) . . . . ?
O6 Na2 Na4 O3 -77.2(3) . . . . ?
O2 Na2 Na4 O3 94.17(18) . . . . ?
N1 Na2 Na4 O3 -144.17(19) . . . . ?
Na1 Na2 Na4 O3 133.46(16) . . . . ?
Na3 Na2 Na4 O3 59.33(15) . . . . ?
O3 Na2 Na4 O1 166.5(2) . . . . ?
O6 Na2 Na4 O1 89.3(3) . . . . ?
O2 Na2 Na4 O1 -99.28(18) . . . . ?
N1 Na2 Na4 O1 22.37(17) . . . . ?
Na1 Na2 Na4 O1 -60.00(15) . . . . ?
Na3 Na2 Na4 O1 -134.13(16) . . . . ?
O1 Na2 Na4 O8 -87.9(3) . . . . ?
O3 Na2 Na4 O8 78.6(3) . . . . ?
O6 Na2 Na4 O8 1.4(4) . . . . ?
O2 Na2 Na4 O8 172.8(2) . . . . ?
N1 Na2 Na4 O8 -65.5(3) . . . . ?
Na1 Na2 Na4 O8 -147.9(3) . . . . ?
Na3 Na2 Na4 O8 138.0(3) . . . . ?
O1 Na2 Na4 N4 91.1(2) . . . . ?
O3 Na2 Na4 N4 -102.4(2) . . . . ?
O6 Na2 Na4 N4 -179.6(3) . . . . ?
O2 Na2 Na4 N4 -8.21(19) . . . . ?
N1 Na2 Na4 N4 113.44(18) . . . . ?
Na1 Na2 Na4 N4 31.07(15) . . . . ?
Na3 Na2 Na4 N4 -43.06(15) . . . . ?
O1 Na2 Na4 Na3 134.13(16) . . . . ?
O3 Na2 Na4 Na3 -59.33(15) . . . . ?
O6 Na2 Na4 Na3 -136.6(3) . . . . ?
O2 Na2 Na4 Na3 34.84(11) . . . . ?
N1 Na2 Na4 Na3 156.50(13) . . . . ?
Na1 Na2 Na4 Na3 74.12(8) . . . . ?
O1 Na2 Na4 Na1 60.00(15) . . . . ?
O3 Na2 Na4 Na1 -133.46(16) . . . . ?
O6 Na2 Na4 Na1 149.3(3) . . . . ?
O2 Na2 Na4 Na1 -39.28(11) . . . . ?
N1 Na2 Na4 Na1 82.37(12) . . . . ?
Na3 Na2 Na4 Na1 -74.12(8) . . . . ?
O2 Na1 Na4 O4 -87.06(18) . . . . ?
O1 Na1 Na4 O4 171.9(2) . . . . ?
O5 Na1 Na4 O4 102.4(3) . . . . ?
N2 Na1 Na4 O4 -84.2(2) . . . . ?
Na2 Na1 Na4 O4 -130.03(16) . . . . ?
Na3 Na1 Na4 O4 -58.77(15) . . . . ?
O2 Na1 Na4 O3 10.78(16) . . . . ?
O4 Na1 Na4 O3 97.84(18) . . . . ?
O1 Na1 Na4 O3 -90.21(18) . . . . ?
O5 Na1 Na4 O3 -159.8(2) . . . . ?
N2 Na1 Na4 O3 13.67(19) . . . . ?
Na2 Na1 Na4 O3 -32.19(12) . . . . ?
Na3 Na1 Na4 O3 39.07(12) . . . . ?
O2 Na1 Na4 O1 100.99(19) . . . . ?
O4 Na1 Na4 O1 -171.9(2) . . . . ?
O5 Na1 Na4 O1 -69.6(3) . . . . ?
N2 Na1 Na4 O1 103.9(2) . . . . ?
Na2 Na1 Na4 O1 58.02(15) . . . . ?
Na3 Na1 Na4 O1 129.28(16) . . . . ?
O2 Na1 Na4 O8 -174.5(3) . . . . ?
O4 Na1 Na4 O8 -87.5(3) . . . . ?
O1 Na1 Na4 O8 84.5(3) . . . . ?
O5 Na1 Na4 O8 14.9(4) . . . . ?
N2 Na1 Na4 O8 -171.6(3) . . . . ?
Na2 Na1 Na4 O8 142.5(3) . . . . ?
Na3 Na1 Na4 O8 -146.2(3) . . . . ?
O2 Na1 Na4 N4 -109.77(16) . . . . ?
O4 Na1 Na4 N4 -22.72(17) . . . . ?
O1 Na1 Na4 N4 149.23(19) . . . . ?
O5 Na1 Na4 N4 79.7(2) . . . . ?
N2 Na1 Na4 N4 -106.88(18) . . . . ?
Na2 Na1 Na4 N4 -152.74(13) . . . . ?
Na3 Na1 Na4 N4 -81.49(12) . . . . ?
O2 Na1 Na4 Na3 -28.29(12) . . . . ?
O4 Na1 Na4 Na3 58.77(15) . . . . ?
O1 Na1 Na4 Na3 -129.28(16) . . . . ?
O5 Na1 Na4 Na3 161.2(2) . . . . ?
N2 Na1 Na4 Na3 -25.40(15) . . . . ?
Na2 Na1 Na4 Na3 -71.26(8) . . . . ?
O2 Na1 Na4 Na2 42.97(12) . . . . ?
O4 Na1 Na4 Na2 130.03(16) . . . . ?
O1 Na1 Na4 Na2 -58.02(15) . . . . ?
O5 Na1 Na4 Na2 -127.6(2) . . . . ?
N2 Na1 Na4 Na2 45.86(15) . . . . ?
Na3 Na1 Na4 Na2 71.26(8) . . . . ?
O3 Na2 O1 N1 125.6(3) . . . . ?
O6 Na2 O1 N1 -8.4(3) . . . . ?
O2 Na2 O1 N1 -139.7(3) . . . . ?
Na1 Na2 O1 N1 -138.1(3) . . . . ?
Na3 Na2 O1 N1 173.2(3) . . . . ?
Na4 Na2 O1 N1 135.4(3) . . . . ?
O3 Na2 O1 Na4 -9.83(15) . . . . ?
O6 Na2 O1 Na4 -143.87(19) . . . . ?
O2 Na2 O1 Na4 84.86(15) . . . . ?
N1 Na2 O1 Na4 -135.4(3) . . . . ?
Na1 Na2 O1 Na4 86.44(13) . . . . ?
Na3 Na2 O1 Na4 37.81(12) . . . . ?
O3 Na2 O1 Na1 -96.26(15) . . . . ?
O6 Na2 O1 Na1 129.70(19) . . . . ?
O2 Na2 O1 Na1 -1.57(14) . . . . ?
N1 Na2 O1 Na1 138.1(3) . . . . ?
Na3 Na2 O1 Na1 -48.63(12) . . . . ?
Na4 Na2 O1 Na1 -86.44(13) . . . . ?
O4 Na4 O1 N1 -179.9(4) . . . . ?
O3 Na4 O1 N1 -82.0(5) . . . . ?
O8 Na4 O1 N1 43.6(5) . . . . ?
N4 Na4 O1 N1 154.2(4) . . . . ?
Na3 Na4 O1 N1 -130.7(4) . . . . ?
Na2 Na4 O1 N1 -91.9(5) . . . . ?
Na1 Na4 O1 N1 -174.0(5) . . . . ?
O4 Na4 O1 Na2 -88.06(16) . . . . ?
O3 Na4 O1 Na2 9.83(15) . . . . ?
O8 Na4 O1 Na2 135.44(19) . . . . ?
N4 Na4 O1 Na2 -113.96(16) . . . . ?
Na3 Na4 O1 Na2 -38.81(13) . . . . ?
Na1 Na4 O1 Na2 -82.16(14) . . . . ?
O4 Na4 O1 Na1 -5.89(16) . . . . ?
O3 Na4 O1 Na1 91.99(15) . . . . ?
O8 Na4 O1 Na1 -142.40(18) . . . . ?
N4 Na4 O1 Na1 -31.80(19) . . . . ?
Na3 Na4 O1 Na1 43.35(13) . . . . ?
Na2 Na4 O1 Na1 82.16(14) . . . . ?
O2 Na1 O1 N1 88.2(5) . . . . ?
O4 Na1 O1 N1 179.5(5) . . . . ?
O5 Na1 O1 N1 -45.6(5) . . . . ?
N2 Na1 O1 N1 64.6(5) . . . . ?
Na2 Na1 O1 N1 86.5(5) . . . . ?
Na4 Na1 O1 N1 173.7(5) . . . . ?
Na3 Na1 O1 N1 133.1(5) . . . . ?
O2 Na1 O1 Na2 1.70(16) . . . . ?
O4 Na1 O1 Na2 92.98(15) . . . . ?
O5 Na1 O1 Na2 -132.09(16) . . . . ?
N2 Na1 O1 Na2 -21.9(2) . . . . ?
Na4 Na1 O1 Na2 87.24(14) . . . . ?
Na3 Na1 O1 Na2 46.65(11) . . . . ?
O2 Na1 O1 Na4 -85.54(16) . . . . ?
O4 Na1 O1 Na4 5.74(16) . . . . ?
O5 Na1 O1 Na4 140.66(16) . . . . ?
N2 Na1 O1 Na4 -109.13(18) . . . . ?
Na2 Na1 O1 Na4 -87.24(14) . . . . ?
Na3 Na1 O1 Na4 -40.59(12) . . . . ?
O4 Na1 O2 N2 129.9(3) . . . . ?
O1 Na1 O2 N2 -137.8(3) . . . . ?
O5 Na1 O2 N2 -11.9(3) . . . . ?
Na2 Na1 O2 N2 -136.3(3) . . . . ?
Na4 Na1 O2 N2 175.3(3) . . . . ?
Na3 Na1 O2 N2 141.5(3) . . . . ?
O4 Na1 O2 Na3 -11.62(16) . . . . ?
O1 Na1 O2 Na3 80.68(16) . . . . ?
O5 Na1 O2 Na3 -153.35(18) . . . . ?
N2 Na1 O2 Na3 -141.5(3) . . . . ?
Na2 Na1 O2 Na3 82.27(13) . . . . ?
Na4 Na1 O2 Na3 33.81(13) . . . . ?
O4 Na1 O2 Na2 -93.89(14) . . . . ?
O1 Na1 O2 Na2 -1.59(15) . . . . ?
O5 Na1 O2 Na2 124.38(19) . . . . ?
N2 Na1 O2 Na2 136.3(3) . . . . ?
Na4 Na1 O2 Na2 -48.46(11) . . . . ?
Na3 Na1 O2 Na2 -82.27(13) . . . . ?
O3 Na3 O2 N2 176.6(5) . . . . ?
O4 Na3 O2 N2 -87.3(5) . . . . ?
O7 Na3 O2 N2 42.8(6) . . . . ?
N3 Na3 O2 N2 151.2(5) . . . . ?
Na4 Na3 O2 N2 -134.4(5) . . . . ?
Na2 Na3 O2 N2 -178.1(6) . . . . ?
Na1 Na3 O2 N2 -98.9(5) . . . . ?
O3 Na3 O2 Na1 -84.51(16) . . . . ?
O4 Na3 O2 Na1 11.61(15) . . . . ?
O7 Na3 O2 Na1 141.69(19) . . . . ?
N3 Na3 O2 Na1 -109.91(17) . . . . ?
Na4 Na3 O2 Na1 -35.48(13) . . . . ?
Na2 Na3 O2 Na1 -79.20(13) . . . . ?
O3 Na3 O2 Na2 -5.30(16) . . . . ?
O4 Na3 O2 Na2 90.81(15) . . . . ?
O7 Na3 O2 Na2 -139.11(19) . . . . ?
N3 Na3 O2 Na2 -30.71(18) . . . . ?
Na4 Na3 O2 Na2 43.73(12) . . . . ?
Na1 Na3 O2 Na2 79.20(13) . . . . ?
O1 Na2 O2 N2 89.3(5) . . . . ?
O3 Na2 O2 N2 -176.5(4) . . . . ?
O6 Na2 O2 N2 -48.1(5) . . . . ?
N1 Na2 O2 N2 66.5(5) . . . . ?
Na1 Na2 O2 N2 87.6(5) . . . . ?
Na3 Na2 O2 N2 178.3(5) . . . . ?
Na4 Na2 O2 N2 136.5(4) . . . . ?
O1 Na2 O2 Na1 1.62(15) . . . . ?
O3 Na2 O2 Na1 95.89(15) . . . . ?
O6 Na2 O2 Na1 -135.72(17) . . . . ?
N1 Na2 O2 Na1 -21.16(19) . . . . ?
Na3 Na2 O2 Na1 90.63(14) . . . . ?
Na4 Na2 O2 Na1 48.84(11) . . . . ?
O1 Na2 O2 Na3 -89.01(15) . . . . ?
O3 Na2 O2 Na3 5.26(15) . . . . ?
O6 Na2 O2 Na3 133.65(17) . . . . ?
N1 Na2 O2 Na3 -111.79(17) . . . . ?
Na1 Na2 O2 Na3 -90.63(14) . . . . ?
Na4 Na2 O2 Na3 -41.79(12) . . . . ?
O4 Na4 O3 N3 -93.5(5) . . . . ?
O1 Na4 O3 N3 172.3(5) . . . . ?
O8 Na4 O3 N3 42.6(5) . . . . ?
N4 Na4 O3 N3 -69.8(5) . . . . ?
Na3 Na4 O3 N3 -92.6(5) . . . . ?
Na2 Na4 O3 N3 -178.0(5) . . . . ?
Na1 Na4 O3 N3 -140.5(5) . . . . ?
O4 Na4 O3 Na3 -0.91(15) . . . . ?
O1 Na4 O3 Na3 -95.02(15) . . . . ?
O8 Na4 O3 Na3 135.18(17) . . . . ?
N4 Na4 O3 Na3 22.8(2) . . . . ?
Na2 Na4 O3 Na3 -85.40(14) . . . . ?
Na1 Na4 O3 Na3 -47.89(11) . . . . ?
O4 Na4 O3 Na2 84.49(15) . . . . ?
O1 Na4 O3 Na2 -9.62(15) . . . . ?
O8 Na4 O3 Na2 -139.42(17) . . . . ?
N4 Na4 O3 Na2 108.21(18) . . . . ?
Na3 Na4 O3 Na2 85.40(14) . . . . ?
Na1 Na4 O3 Na2 37.51(12) . . . . ?
O2 Na3 O3 N3 -128.7(3) . . . . ?
O4 Na3 O3 N3 140.2(3) . . . . ?
O7 Na3 O3 N3 8.7(3) . . . . ?
Na4 Na3 O3 N3 139.4(3) . . . . ?
Na2 Na3 O3 N3 -134.2(3) . . . . ?
Na1 Na3 O3 N3 -173.5(3) . . . . ?
O2 Na3 O3 Na4 91.99(16) . . . . ?
O4 Na3 O3 Na4 0.88(15) . . . . ?
O7 Na3 O3 Na4 -130.62(18) . . . . ?
N3 Na3 O3 Na4 -139.4(3) . . . . ?
Na2 Na3 O3 Na4 86.41(14) . . . . ?
Na1 Na3 O3 Na4 47.09(11) . . . . ?
O2 Na3 O3 Na2 5.58(16) . . . . ?
O4 Na3 O3 Na2 -85.52(15) . . . . ?
O7 Na3 O3 Na2 142.97(17) . . . . ?
N3 Na3 O3 Na2 134.2(3) . . . . ?
Na4 Na3 O3 Na2 -86.41(14) . . . . ?
Na1 Na3 O3 Na2 -39.32(12) . . . . ?
O1 Na2 O3 N3 -171.9(4) . . . . ?
O6 Na2 O3 N3 -34.8(5) . . . . ?
O2 Na2 O3 N3 89.9(4) . . . . ?
N1 Na2 O3 N3 -145.2(4) . . . . ?
Na1 Na2 O3 N3 138.0(4) . . . . ?
Na3 Na2 O3 N3 95.1(4) . . . . ?
Na4 Na2 O3 N3 178.2(5) . . . . ?
O1 Na2 O3 Na4 9.89(15) . . . . ?
O6 Na2 O3 Na4 147.03(17) . . . . ?
O2 Na2 O3 Na4 -88.31(15) . . . . ?
N1 Na2 O3 Na4 36.54(18) . . . . ?
Na1 Na2 O3 Na4 -40.22(13) . . . . ?
Na3 Na2 O3 Na4 -83.11(14) . . . . ?
O1 Na2 O3 Na3 93.00(15) . . . . ?
O6 Na2 O3 Na3 -129.86(18) . . . . ?
O2 Na2 O3 Na3 -5.20(15) . . . . ?
N1 Na2 O3 Na3 119.65(16) . . . . ?
Na1 Na2 O3 Na3 42.89(13) . . . . ?
Na4 Na2 O3 Na3 83.11(14) . . . . ?
O3 Na4 O4 N4 138.0(3) . . . . ?
O1 Na4 O4 N4 -129.3(3) . . . . ?
O8 Na4 O4 N4 6.2(3) . . . . ?
Na3 Na4 O4 N4 137.1(3) . . . . ?
Na2 Na4 O4 N4 -175.2(3) . . . . ?
Na1 Na4 O4 N4 -135.2(3) . . . . ?
O3 Na4 O4 Na1 -86.78(15) . . . . ?
O1 Na4 O4 Na1 5.90(16) . . . . ?
O8 Na4 O4 Na1 141.48(18) . . . . ?
N4 Na4 O4 Na1 135.2(3) . . . . ?
Na3 Na4 O4 Na1 -87.68(14) . . . . ?
Na2 Na4 O4 Na1 -39.92(12) . . . . ?
O3 Na4 O4 Na3 0.90(15) . . . . ?
O1 Na4 O4 Na3 93.59(15) . . . . ?
O8 Na4 O4 Na3 -130.83(19) . . . . ?
N4 Na4 O4 Na3 -137.1(3) . . . . ?
Na2 Na4 O4 Na3 47.77(11) . . . . ?
Na1 Na4 O4 Na3 87.68(14) . . . . ?
O2 Na1 O4 N4 -173.4(4) . . . . ?
O1 Na1 O4 N4 85.7(4) . . . . ?
O5 Na1 O4 N4 -35.3(5) . . . . ?
N2 Na1 O4 N4 -149.0(4) . . . . ?
Na2 Na1 O4 N4 133.8(4) . . . . ?
Na4 Na1 O4 N4 91.6(4) . . . . ?
Na3 Na1 O4 N4 175.1(5) . . . . ?
O2 Na1 O4 Na4 95.06(16) . . . . ?
O1 Na1 O4 Na4 -5.87(16) . . . . ?
O5 Na1 O4 Na4 -126.9(2) . . . . ?
N2 Na1 O4 Na4 119.39(16) . . . . ?
Na2 Na1 O4 Na4 42.21(13) . . . . ?
Na3 Na1 O4 Na4 83.56(15) . . . . ?
O2 Na1 O4 Na3 11.50(15) . . . . ?
O1 Na1 O4 Na3 -89.44(15) . . . . ?
O5 Na1 O4 Na3 149.54(19) . . . . ?
N2 Na1 O4 Na3 35.83(18) . . . . ?
Na2 Na1 O4 Na3 -41.36(12) . . . . ?
Na4 Na1 O4 Na3 -83.56(15) . . . . ?
O2 Na3 O4 N4 173.7(4) . . . . ?
O3 Na3 O4 N4 -88.1(5) . . . . ?
O7 Na3 O4 N4 41.4(5) . . . . ?
N3 Na3 O4 N4 -67.0(5) . . . . ?
Na4 Na3 O4 N4 -87.2(4) . . . . ?
Na2 Na3 O4 N4 -135.5(4) . . . . ?
Na1 Na3 O4 N4 -175.0(5) . . . . ?
O2 Na3 O4 Na4 -99.17(15) . . . . ?
O3 Na3 O4 Na4 -0.90(15) . . . . ?
O7 Na3 O4 Na4 128.56(18) . . . . ?
N3 Na3 O4 Na4 20.16(19) . . . . ?
Na2 Na3 O4 Na4 -48.28(11) . . . . ?
Na1 Na3 O4 Na4 -87.79(14) . . . . ?
O2 Na3 O4 Na1 -11.38(15) . . . . ?
O3 Na3 O4 Na1 86.89(15) . . . . ?
O7 Na3 O4 Na1 -143.66(17) . . . . ?
N3 Na3 O4 Na1 107.95(17) . . . . ?
Na4 Na3 O4 Na1 87.79(14) . . . . ?
Na2 Na3 O4 Na1 39.51(12) . . . . ?
O2 Na1 O5 C37 -5.4(5) . . . . ?
O4 Na1 O5 C37 -131.5(4) . . . . ?
O1 Na1 O5 C37 115.8(4) . . . . ?
N2 Na1 O5 C37 -11.4(5) . . . . ?
Na2 Na1 O5 C37 64.0(5) . . . . ?
Na4 Na1 O5 C37 163.2(4) . . . . ?
Na3 Na1 O5 C37 -61.0(6) . . . . ?
O2 Na1 O5 C40 172.0(5) . . . . ?
O4 Na1 O5 C40 45.9(6) . . . . ?
O1 Na1 O5 C40 -66.8(6) . . . . ?
N2 Na1 O5 C40 166.0(6) . . . . ?
Na2 Na1 O5 C40 -118.6(6) . . . . ?
Na4 Na1 O5 C40 -19.4(7) . . . . ?
Na3 Na1 O5 C40 116.4(6) . . . . ?
O1 Na2 O6 C41 18.3(5) . . . . ?
O3 Na2 O6 C41 -104.4(4) . . . . ?
O2 Na2 O6 C41 142.0(4) . . . . ?
N1 Na2 O6 C41 14.0(4) . . . . ?
Na1 Na2 O6 C41 87.0(4) . . . . ?
Na3 Na2 O6 C41 -164.2(4) . . . . ?
Na4 Na2 O6 C41 -47.6(5) . . . . ?
O1 Na2 O6 C44 -154.2(5) . . . . ?
O3 Na2 O6 C44 83.1(6) . . . . ?
O2 Na2 O6 C44 -30.5(6) . . . . ?
N1 Na2 O6 C44 -158.6(6) . . . . ?
Na1 Na2 O6 C44 -85.5(6) . . . . ?
Na3 Na2 O6 C44 23.2(7) . . . . ?
Na4 Na2 O6 C44 139.9(5) . . . . ?
O2 Na3 O7 C45 131.3(4) . . . . ?
O3 Na3 O7 C45 5.9(5) . . . . ?
O4 Na3 O7 C45 -112.9(4) . . . . ?
N3 Na3 O7 C45 10.2(5) . . . . ?
Na4 Na3 O7 C45 -52.9(5) . . . . ?
Na2 Na3 O7 C45 61.2(5) . . . . ?
Na1 Na3 O7 C45 -169.6(4) . . . . ?
O2 Na3 O7 C48 -61.8(6) . . . . ?
O3 Na3 O7 C48 172.8(5) . . . . ?
O4 Na3 O7 C48 54.0(6) . . . . ?
N3 Na3 O7 C48 177.1(5) . . . . ?
Na4 Na3 O7 C48 114.0(5) . . . . ?
Na2 Na3 O7 C48 -131.9(5) . . . . ?
Na1 Na3 O7 C48 -2.7(7) . . . . ?
O4 Na4 O8 C52 11.5(5) . . . . ?
O3 Na4 O8 C52 -111.8(4) . . . . ?
O1 Na4 O8 C52 134.8(4) . . . . ?
N4 Na4 O8 C52 14.7(4) . . . . ?
Na3 Na4 O8 C52 -54.3(5) . . . . ?
Na2 Na4 O8 C52 -166.2(4) . . . . ?
Na1 Na4 O8 C52 74.1(5) . . . . ?
O4 Na4 O8 C49 173.0(6) . . . . ?
O3 Na4 O8 C49 49.7(7) . . . . ?
O1 Na4 O8 C49 -63.6(7) . . . . ?
N4 Na4 O8 C49 176.3(6) . . . . ?
Na3 Na4 O8 C49 107.2(6) . . . . ?
Na2 Na4 O8 C49 -4.6(8) . . . . ?
Na1 Na4 O8 C49 -124.3(6) . . . . ?
Na2 O1 N1 C1 -115.4(4) . . . . ?
Na4 O1 N1 C1 -26.4(6) . . . . ?
Na1 O1 N1 C1 162.6(4) . . . . ?
Na2 O1 N1 C5 116.7(4) . . . . ?
Na4 O1 N1 C5 -154.3(4) . . . . ?
Na1 O1 N1 C5 34.6(7) . . . . ?
Na4 O1 N1 Na2 89.0(4) . . . . ?
Na1 O1 N1 Na2 -82.0(4) . . . . ?
O3 Na2 N1 O1 -60.2(3) . . . . ?
O6 Na2 N1 O1 173.2(3) . . . . ?
O2 Na2 N1 O1 48.0(3) . . . . ?
Na1 Na2 N1 O1 31.9(2) . . . . ?
Na3 Na2 N1 O1 -8.3(3) . . . . ?
Na4 Na2 N1 O1 -32.9(2) . . . . ?
O1 Na2 N1 C1 92.9(5) . . . . ?
O3 Na2 N1 C1 32.7(4) . . . . ?
O6 Na2 N1 C1 -93.9(4) . . . . ?
O2 Na2 N1 C1 140.9(4) . . . . ?
Na1 Na2 N1 C1 124.8(4) . . . . ?
Na3 Na2 N1 C1 84.6(4) . . . . ?
Na4 Na2 N1 C1 60.0(4) . . . . ?
O1 Na2 N1 C5 -91.8(5) . . . . ?
O3 Na2 N1 C5 -152.0(4) . . . . ?
O6 Na2 N1 C5 81.3(4) . . . . ?
O2 Na2 N1 C5 -43.8(5) . . . . ?
Na1 Na2 N1 C5 -59.9(4) . . . . ?
Na3 Na2 N1 C5 -100.1(4) . . . . ?
Na4 Na2 N1 C5 -124.8(4) . . . . ?
Na1 O2 N2 C10 137.2(4) . . . . ?
Na3 O2 N2 C10 -126.4(5) . . . . ?
Na2 O2 N2 C10 56.4(6) . . . . ?
Na1 O2 N2 C14 -96.0(4) . . . . ?
Na3 O2 N2 C14 0.5(7) . . . . ?
Na2 O2 N2 C14 -176.8(4) . . . . ?
Na3 O2 N2 Na1 96.4(5) . . . . ?
Na2 O2 N2 Na1 -80.8(4) . . . . ?
O4 Na1 N2 O2 -54.6(3) . . . . ?
O1 Na1 N2 O2 51.0(3) . . . . ?
O5 Na1 N2 O2 170.2(3) . . . . ?
Na2 Na1 N2 O2 34.5(2) . . . . ?
Na4 Na1 N2 O2 -5.7(3) . . . . ?
Na3 Na1 N2 O2 -28.1(2) . . . . ?
O2 Na1 N2 C10 -77.5(6) . . . . ?
O4 Na1 N2 C10 -132.1(5) . . . . ?
O1 Na1 N2 C10 -26.5(6) . . . . ?
O5 Na1 N2 C10 92.6(6) . . . . ?
Na2 Na1 N2 C10 -43.0(5) . . . . ?
Na4 Na1 N2 C10 -83.2(6) . . . . ?
Na3 Na1 N2 C10 -105.6(6) . . . . ?
O2 Na1 N2 C14 102.9(4) . . . . ?
O4 Na1 N2 C14 48.3(4) . . . . ?
O1 Na1 N2 C14 154.0(3) . . . . ?
O5 Na1 N2 C14 -86.9(4) . . . . ?
Na2 Na1 N2 C14 137.4(4) . . . . ?
Na4 Na1 N2 C14 97.2(4) . . . . ?
Na3 Na1 N2 C14 74.8(3) . . . . ?
Na4 O3 N3 C19 -170.1(4) . . . . ?
Na3 O3 N3 C19 102.5(4) . . . . ?
Na2 O3 N3 C19 12.6(6) . . . . ?
Na4 O3 N3 C23 -43.4(7) . . . . ?
Na3 O3 N3 C23 -130.7(4) . . . . ?
Na2 O3 N3 C23 139.3(4) . . . . ?
Na4 O3 N3 Na3 87.3(4) . . . . ?
Na2 O3 N3 Na3 -89.9(4) . . . . ?
O2 Na3 N3 O3 58.9(3) . . . . ?
O4 Na3 N3 O3 -46.1(3) . . . . ?
O7 Na3 N3 O3 -172.3(3) . . . . ?
Na4 Na3 N3 O3 -30.7(2) . . . . ?
Na2 Na3 N3 O3 34.1(2) . . . . ?
Na1 Na3 N3 O3 7.6(3) . . . . ?
O2 Na3 N3 C19 -40.1(4) . . . . ?
O3 Na3 N3 C19 -99.0(4) . . . . ?
O4 Na3 N3 C19 -145.1(3) . . . . ?
O7 Na3 N3 C19 88.6(4) . . . . ?
Na4 Na3 N3 C19 -129.7(4) . . . . ?
Na2 Na3 N3 C19 -64.9(3) . . . . ?
Na1 Na3 N3 C19 -91.5(4) . . . . ?
O2 Na3 N3 C23 140.0(5) . . . . ?
O3 Na3 N3 C23 81.1(5) . . . . ?
O4 Na3 N3 C23 35.0(5) . . . . ?
O7 Na3 N3 C23 -91.3(5) . . . . ?
Na4 Na3 N3 C23 50.4(5) . . . . ?
Na2 Na3 N3 C23 115.2(5) . . . . ?
Na1 Na3 N3 C23 88.7(5) . . . . ?
Na4 O4 N4 C28 107.0(4) . . . . ?
Na1 O4 N4 C28 17.6(6) . . . . ?
Na3 O4 N4 C28 -169.5(4) . . . . ?
Na4 O4 N4 C32 -125.8(4) . . . . ?
Na1 O4 N4 C32 144.8(4) . . . . ?
Na3 O4 N4 C32 -42.3(6) . . . . ?
Na1 O4 N4 Na4 -89.4(4) . . . . ?
Na3 O4 N4 Na4 83.5(4) . . . . ?
O3 Na4 N4 O4 -49.9(3) . . . . ?
O1 Na4 N4 O4 56.8(3) . . . . ?
O8 Na4 N4 O4 -174.9(3) . . . . ?
Na3 Na4 N4 O4 -32.3(2) . . . . ?
Na2 Na4 N4 O4 5.8(3) . . . . ?
Na1 Na4 N4 O4 32.8(2) . . . . ?
O4 Na4 N4 C28 -96.8(5) . . . . ?
O3 Na4 N4 C28 -146.7(4) . . . . ?
O1 Na4 N4 C28 -40.0(4) . . . . ?
O8 Na4 N4 C28 88.3(4) . . . . ?
Na3 Na4 N4 C28 -129.1(4) . . . . ?
Na2 Na4 N4 C28 -91.1(4) . . . . ?
Na1 Na4 N4 C28 -64.0(4) . . . . ?
O4 Na4 N4 C32 87.2(5) . . . . ?
O3 Na4 N4 C32 37.3(5) . . . . ?
O1 Na4 N4 C32 143.9(4) . . . . ?
O8 Na4 N4 C32 -87.7(5) . . . . ?
Na3 Na4 N4 C32 54.8(4) . . . . ?
Na2 Na4 N4 C32 92.9(4) . . . . ?
Na1 Na4 N4 C32 120.0(5) . . . . ?
O1 N1 C1 C6 -51.7(6) . . . . ?
C5 N1 C1 C6 72.3(7) . . . . ?
Na2 N1 C1 C6 -112.2(5) . . . . ?
O1 N1 C1 C2 -176.5(5) . . . . ?
C5 N1 C1 C2 -52.6(7) . . . . ?
Na2 N1 C1 C2 123.0(4) . . . . ?
O1 N1 C1 C7 68.3(6) . . . . ?
C5 N1 C1 C7 -167.8(5) . . . . ?
Na2 N1 C1 C7 7.8(6) . . . . ?
N1 C1 C2 C3 54.2(7) . . . . ?
C6 C1 C2 C3 -73.8(7) . . . . ?
C7 C1 C2 C3 169.0(5) . . . . ?
C1 C2 C3 C4 -56.3(7) . . . . ?
C2 C3 C4 C5 57.5(7) . . . . ?
O1 N1 C5 C8 52.6(6) . . . . ?
C1 N1 C5 C8 -71.5(7) . . . . ?
Na2 N1 C5 C8 113.0(5) . . . . ?
O1 N1 C5 C9 -69.2(6) . . . . ?
C1 N1 C5 C9 166.7(5) . . . . ?
Na2 N1 C5 C9 -8.8(6) . . . . ?
O1 N1 C5 C4 176.2(5) . . . . ?
C1 N1 C5 C4 52.1(7) . . . . ?
Na2 N1 C5 C4 -123.4(5) . . . . ?
C3 C4 C5 N1 -54.7(7) . . . . ?
C3 C4 C5 C8 71.8(7) . . . . ?
C3 C4 C5 C9 -168.6(6) . . . . ?
O2 N2 C10 C15 -67.7(6) . . . . ?
C14 N2 C10 C15 168.2(5) . . . . ?
Na1 N2 C10 C15 -11.3(8) . . . . ?
O2 N2 C10 C16 52.5(6) . . . . ?
C14 N2 C10 C16 -71.6(7) . . . . ?
Na1 N2 C10 C16 108.9(6) . . . . ?
O2 N2 C10 C11 178.0(4) . . . . ?
C14 N2 C10 C11 54.0(6) . . . . ?
Na1 N2 C10 C11 -125.6(5) . . . . ?
N2 C10 C11 C12 -54.5(7) . . . . ?
C15 C10 C11 C12 -168.4(6) . . . . ?
C16 C10 C11 C12 73.3(7) . . . . ?
C10 C11 C12 C13 54.9(8) . . . . ?
C11 C12 C13 C14 -54.5(7) . . . . ?
O2 N2 C14 C13 -178.2(5) . . . . ?
C10 N2 C14 C13 -54.2(7) . . . . ?
Na1 N2 C14 C13 125.5(4) . . . . ?
O2 N2 C14 C18 -53.7(6) . . . . ?
C10 N2 C14 C18 70.3(7) . . . . ?
Na1 N2 C14 C18 -110.0(5) . . . . ?
O2 N2 C14 C17 66.6(6) . . . . ?
C10 N2 C14 C17 -169.4(5) . . . . ?
Na1 N2 C14 C17 10.2(5) . . . . ?
C12 C13 C14 N2 54.2(7) . . . . ?
C12 C13 C14 C18 -73.6(7) . . . . ?
C12 C13 C14 C17 169.4(5) . . . . ?
O3 N3 C19 C24 -65.6(6) . . . . ?
C23 N3 C19 C24 171.3(5) . . . . ?
Na3 N3 C19 C24 -8.6(5) . . . . ?
O3 N3 C19 C20 179.5(5) . . . . ?
C23 N3 C19 C20 56.4(6) . . . . ?
Na3 N3 C19 C20 -123.6(4) . . . . ?
O3 N3 C19 C25 55.7(7) . . . . ?
C23 N3 C19 C25 -67.5(7) . . . . ?
Na3 N3 C19 C25 112.6(5) . . . . ?
N3 C19 C20 C21 -56.3(7) . . . . ?
C24 C19 C20 C21 -170.1(6) . . . . ?
C25 C19 C20 C21 70.9(7) . . . . ?
C19 C20 C21 C22 56.1(7) . . . . ?
C20 C21 C22 C23 -56.1(8) . . . . ?
O3 N3 C23 C26 66.8(6) . . . . ?
C19 N3 C23 C26 -169.7(5) . . . . ?
Na3 N3 C23 C26 10.2(7) . . . . ?
O3 N3 C23 C27 -53.5(7) . . . . ?
C19 N3 C23 C27 70.0(7) . . . . ?
Na3 N3 C23 C27 -110.1(6) . . . . ?
O3 N3 C23 C22 -177.9(5) . . . . ?
C19 N3 C23 C22 -54.4(6) . . . . ?
Na3 N3 C23 C22 125.5(5) . . . . ?
C21 C22 C23 N3 54.3(7) . . . . ?
C21 C22 C23 C26 168.7(6) . . . . ?
C21 C22 C23 C27 -72.2(7) . . . . ?
O4 N4 C28 C34 52.5(6) . . . . ?
C32 N4 C28 C34 -70.9(7) . . . . ?
Na4 N4 C28 C34 112.5(5) . . . . ?
O4 N4 C28 C33 -69.8(5) . . . . ?
C32 N4 C28 C33 166.9(5) . . . . ?
Na4 N4 C28 C33 -9.8(5) . . . . ?
O4 N4 C28 C29 176.1(4) . . . . ?
C32 N4 C28 C29 52.7(7) . . . . ?
Na4 N4 C28 C29 -123.9(4) . . . . ?
N4 C28 C29 C30 -55.8(7) . . . . ?
C34 C28 C29 C30 71.7(7) . . . . ?
C33 C28 C29 C30 -169.3(6) . . . . ?
C28 C29 C30 C31 58.2(7) . . . . ?
C29 C30 C31 C32 -57.6(7) . . . . ?
O4 N4 C32 C36 -49.3(7) . . . . ?
C28 N4 C32 C36 73.7(7) . . . . ?
Na4 N4 C32 C36 -110.3(5) . . . . ?
O4 N4 C32 C31 -175.6(5) . . . . ?
C28 N4 C32 C31 -52.6(6) . . . . ?
Na4 N4 C32 C31 123.4(5) . . . . ?
O4 N4 C32 C35 70.7(5) . . . . ?
C28 N4 C32 C35 -166.3(5) . . . . ?
Na4 N4 C32 C35 9.7(6) . . . . ?
C30 C31 C32 N4 54.4(7) . . . . ?
C30 C31 C32 C36 -74.7(7) . . . . ?
C30 C31 C32 C35 168.1(5) . . . . ?
C40 O5 C37 C38 -41.5(7) . . . . ?
Na1 O5 C37 C38 136.6(5) . . . . ?
O5 C37 C38 C39 30.3(7) . . . . ?
C37 C38 C39 C40 -8.6(8) . . . . ?
C37 O5 C40 C39 35.9(7) . . . . ?
Na1 O5 C40 C39 -141.7(5) . . . . ?
C38 C39 C40 O5 -15.9(8) . . . . ?
C44 O6 C41 C42 41.3(7) . . . . ?
Na2 O6 C41 C42 -133.5(5) . . . . ?
O6 C41 C42 C43 -32.7(8) . . . . ?
C41 C42 C43 C44 12.8(8) . . . . ?
C41 O6 C44 C43 -33.4(7) . . . . ?
Na2 O6 C44 C43 139.5(5) . . . . ?
C42 C43 C44 O6 11.5(7) . . . . ?
C48 O7 C45 C46 -36.6(7) . . . . ?
Na3 O7 C45 C46 133.7(5) . . . . ?
O7 C45 C46 C47 26.2(8) . . . . ?
C45 C46 C47 C48 -6.4(8) . . . . ?
C45 O7 C48 C47 32.5(7) . . . . ?
Na3 O7 C48 C47 -135.7(5) . . . . ?
C46 C47 C48 O7 -15.4(8) . . . . ?
C52 O8 C49 C50 -37.3(7) . . . . ?
Na4 O8 C49 C50 159.9(4) . . . . ?
O8 C49 C50 C51 16.7(7) . . . . ?
C49 C50 C51 C52 8.4(7) . . . . ?
C49 O8 C52 C51 42.8(7) . . . . ?
Na4 O8 C52 C51 -149.7(4) . . . . ?
C50 C51 C52 O8 -31.2(7) . . . . ?
